data_1571813
loop_
_publ_author_name
'He, Yan'
'Liu, Yang'
'Zheng, Huijuan'
'Xiang, Zhen'
'Zhou, Zheng'
'Geng, Fengting'
'Geng, Longlong'
'Dikarev, Evgeny V.'
'Han, Haixiang'

_publ_section_title
;
 From cubane-assembled Mn-oxo clusters to monodispersed manganese oxide
 colloidal nanocrystals.
;
_journal_issue 27
_journal_name_full 'Chemical science'
_journal_page_first 10381
_journal_page_last 10391
_journal_paper_doi 10.1039/d4sc01451k
_journal_volume 15
_journal_year 2024
_chemical_formula_moiety 'C64 H139 Mn18 N O49, C H4 O, 8[CH3OH]'
_chemical_formula_sum 'C73 H175 Mn18 N O58'
_chemical_formula_weight 2984.05
_space_group_crystal_system monoclinic
_space_group_IT_number 14
_space_group_name_Hall '-P 2ybc'
_space_group_name_H-M_alt 'P 1 21/c 1'
_atom_sites_solution_hydrogens mixed
_audit_creation_date 2024-01-12
_audit_creation_method
;
Olex2 1.5
(compiled 2021.12.09 svn.r5202d8cf for OlexSys, GUI svn.r6439)
;
_audit_update_record
;
2024-01-12 deposited with the CCDC.	2024-06-11 downloaded from the CCDC.
;
_cell_angle_alpha 90
_cell_angle_beta 110.465(3)
_cell_angle_gamma 90
_cell_formula_units_Z 4
_cell_length_a 16.7116(5)
_cell_length_b 31.6354(5)
_cell_length_c 23.4460(5)
_cell_measurement_reflns_used 1587
_cell_measurement_temperature 150
_cell_measurement_theta_max 30.820
_cell_measurement_theta_min 1.963
_cell_volume 11613.1(5)
_computing_molecular_graphics 'Olex2 1.5 (Dolomanov et al., 2009)'
_computing_publication_material 'Olex2 1.5 (Dolomanov et al., 2009)'
_computing_structure_refinement 'SHELXL 2018/1 (Sheldrick, 2015)'
_computing_structure_solution 'XT  (Sheldrick, 2015)'
_diffrn_ambient_temperature 150.00
_diffrn_measured_fraction_theta_full 0.998
_diffrn_measured_fraction_theta_max 0.825
_diffrn_measurement_device_type 'multiwire proportional'
_diffrn_measurement_method 'phi and omega scans'
_diffrn_radiation_type MoK\a
_diffrn_radiation_wavelength 0.71073
_diffrn_reflns_av_R_equivalents 0.0770
_diffrn_reflns_av_unetI/netI 0.0650
_diffrn_reflns_Laue_measured_fraction_full 0.998
_diffrn_reflns_Laue_measured_fraction_max 0.825
_diffrn_reflns_limit_h_max 23
_diffrn_reflns_limit_h_min -20
_diffrn_reflns_limit_k_max 44
_diffrn_reflns_limit_k_min -45
_diffrn_reflns_limit_l_max 32
_diffrn_reflns_limit_l_min -30
_diffrn_reflns_number 153634
_diffrn_reflns_point_group_measured_fraction_full 0.998
_diffrn_reflns_point_group_measured_fraction_max 0.825
_diffrn_reflns_theta_full 25.242
_diffrn_reflns_theta_max 30.820
_diffrn_reflns_theta_min 2.142
_exptl_absorpt_coefficient_mu 1.971
_exptl_absorpt_correction_T_max 0.889
_exptl_absorpt_correction_T_min 0.790
_exptl_absorpt_correction_type multi-scan
_exptl_crystal_colour 'clear black'
_exptl_crystal_colour_lustre clear
_exptl_crystal_colour_primary black
_exptl_crystal_density_diffrn 1.707
_exptl_crystal_description block
_exptl_crystal_F_000 6136
_exptl_crystal_size_max 0.12
_exptl_crystal_size_mid 0.1
_exptl_crystal_size_min 0.06
_refine_diff_density_max 1.915
_refine_diff_density_min -1.432
_refine_diff_density_rms 0.169
_refine_ls_extinction_method none
_refine_ls_goodness_of_fit_ref 1.028
_refine_ls_hydrogen_treatment mixed
_refine_ls_matrix_type full
_refine_ls_number_parameters 1411
_refine_ls_number_reflns 30057
_refine_ls_number_restraints 781
_refine_ls_restrained_S_all 1.026
_refine_ls_R_factor_all 0.1447
_refine_ls_R_factor_gt 0.0958
_refine_ls_shift/su_max 0.001
_refine_ls_shift/su_mean 0.000
_refine_ls_structure_factor_coef Fsqd
_refine_ls_weighting_details 'w=1/[\s^2^(Fo^2^)+(0.0996P)^2^+134.5343P] where P=(Fo^2^+2Fc^2^)/3'
_refine_ls_weighting_scheme calc
_refine_ls_wR_factor_gt 0.2399
_refine_ls_wR_factor_ref 0.2714
_reflns_Friedel_coverage 0.000
_reflns_number_gt 18805
_reflns_number_total 30057
_reflns_threshold_expression 'I > 2\s(I)'
_cod_data_source_file d4sc01451k2.cif
_cod_data_source_block hh
_cod_depositor_comments 'Adding full bibliography for 1571813--1571814.cif.'
_cod_database_code 1571813
_shelx_shelxl_version_number 2018/1
_shelx_space_group_comment
;
The symmetry employed for this shelxl refinement is uniquely defined
by the following loop, which should always be used as a source of
symmetry information in preference to the above space-group names.
They are only intended as comments.
;
_shelx_estimated_absorpt_t_max 0.891
_shelx_estimated_absorpt_t_min 0.798
_olex2_refinement_description
;
1. Fixed Uiso
 At 1.2 times of:
  All C(H) groups
 At 1.5 times of:
  All C(H,H,H) groups, All O(H) groups
2. Restrained distances
 O21-H21
 0.87 with sigma of 0.01
 O47-H47
 0.87 with sigma of 0.01
 Mn0G-H21
 2.800097 with sigma of 0.02
 C70-H47
 1.895604 with sigma of 0.02
 C28-H21
 1.917016 with sigma of 0.02
 Mn0I-H47
 2.800327 with sigma of 0.02
 C22-C15 \\sim C22-C11 \\sim C22-C45 \\sim C15-C11 \\sim C15-C45 \\sim C11-C45
 with sigma of 0.04
 C7-C22 \\sim C7-C15 \\sim C7-C11 \\sim C7-C45
 with sigma of 0.02
 C7-C15 \\sim C7-C19
 with sigma of 0.02
 C7-C11 \\sim C7-C75
 with sigma of 0.02
 C7-C45 \\sim C7-C35
 with sigma of 0.02
 C15-C11 \\sim C15-C45 \\sim C11-C45 \\sim C19-C35 \\sim C19-C75 \\sim C35-C75
 with sigma of 0.04
 C7-C22 \\sim C7-C15 \\sim C7-C11 \\sim C7-C45 \\sim C7-C19 \\sim C7-C35 \\sim
C7-C75
 with sigma of 0.02
 C4-C1 \\sim C10-C8
 with sigma of 0.02
 C4-C6 \\sim C8-C6
 with sigma of 0.02
 Mn0I-N022 \\sim Mn0I-N0
 with sigma of 0.02
 N022-C1 \\sim N0-C17
 with sigma of 0.02
 N022-C10 \\sim N0-C2
 with sigma of 0.02
 C1-C4 \\sim C17-C67
 with sigma of 0.02
 C10-C8 \\sim C2-C65
 with sigma of 0.02
 C4-C6 \\sim C67-C33
 with sigma of 0.02
 C6-C8 \\sim C33-C65
 with sigma of 0.02
 Mn0I-C1 \\sim Mn0I-C17
 with sigma of 0.04
 Mn0I-C10 \\sim Mn0I-C2
 with sigma of 0.04
 N022-C4 \\sim N0-C67
 with sigma of 0.04
 N022-C8 \\sim N0-C65
 with sigma of 0.04
 C1-C10 \\sim C17-C2
 with sigma of 0.04
 C1-C6 \\sim C17-C33
 with sigma of 0.04
 C10-C6 \\sim C2-C33
 with sigma of 0.04
 C4-C8 \\sim C67-C65
 with sigma of 0.04
 Mn0I-N0 \\sim Mn0I-N022
 with sigma of 0.02
 Mn0G-O9 \\sim Mn0G-O51
 with sigma of 0.02
 O9-C3 \\sim O51-C73
 with sigma of 0.02
 Mn0G-C3 \\sim Mn0G-C73
 with sigma of 0.04
 Mn0G-O51 \\sim Mn0G-O9
 with sigma of 0.02
 O51-C73 \\sim O9-C3
 with sigma of 0.02
 C41-C76 \\sim C71-C76
 with sigma of 0.02
 C76-C43 \\sim C76-C37
 with sigma of 0.02
 C76-C23 \\sim C76-C69
 with sigma of 0.02
 C41-C43 \\sim C41-C23 \\sim C43-C23 \\sim C71-C69 \\sim C71-C37 \\sim C69-C37
 with sigma of 0.04
 C76-C68 \\sim C76-C41 \\sim C76-C43 \\sim C76-C23 \\sim C76-C71 \\sim C76-C69
\\sim C76-C37
 with sigma of 0.02
 Mn0I-C21 \\sim Mn0I-C9
 with sigma of 0.04
 Mn0I-O3 \\sim Mn0I-O25
 with sigma of 0.02
 Mn0I-O47 \\sim Mn0I-O49
 with sigma of 0.02
 C70-O47 \\sim C77-O49
 with sigma of 0.02
 Mn0I-C70 \\sim Mn0I-C77
 with sigma of 0.04
 O49-C77 \\sim O47-C70
 with sigma of 0.02
 Mn0I-O3 \\sim Mn0I-O49 \\sim Mn0I-O47
 with sigma of 0.02
 C60-C78 \\sim C60-C39 \\sim C60-C47 \\sim C78-C47 \\sim C39-C47
 with sigma of 0.04
 C52-C60 \\sim C52-C78 \\sim C52-C39 \\sim C52-C47
 with sigma of 0.02
 Mn0I-O25 \\sim Mn0I-O3
 with sigma of 0.02
 O3-C21 \\sim O25-C9
 with sigma of 0.02
3. Restrained planarity
 N022, C1, C6, C4, C10, C8
 with sigma of 0.1
 C33, C67, C2, C17, C65
 with sigma of 0.1
 C1, C6, C4, C10, C8
 with sigma of 0.1
4. Rigid bond restraints
 C68, C76, C41, C43, C23, C69, C71, C37
 with sigma for 1-2 distances of 0.01 and sigma for 1-3 distances of 0.01
5. Uiso/Uaniso restraints and constraints
Mn0G \\sim O9 \\sim C3 \\sim O51 \\sim C73: within 2A with sigma of 0.01 and
sigma for terminal atoms of 0.02 within 2A
N022 \\sim C1 \\sim C4 \\sim C6 \\sim C8 \\sim N0 \\sim C33 \\sim C67 \\sim C2
\\sim C17 \\sim C65: within 2A with sigma of 0.001 and sigma for terminal atoms
of 0.002 within 2A
C68 \\sim C76 \\sim C41 \\sim C43 \\sim C23 \\sim C69 \\sim C71 \\sim C37:
within 2A with sigma of 0.001 and sigma for terminal atoms of 0.002 within 2A
C9 \\sim C21 \\sim O25 \\sim O3 \\sim Mn0I: within 2A with sigma of 0.01 and
sigma for terminal atoms of 0.02 within 2A
C31 \\sim C72 \\sim C74 \\sim C64 \\sim C58: within 2A with sigma of 0.001 and
sigma for terminal atoms of 0.002 within 2A
O2 \\sim C22 \\sim O43 \\sim Mn0G \\sim Mn09: within 2A with sigma of 0.001 and
sigma for terminal atoms of 0.002 within 2A
C10 \\sim N022 \\sim Mn0I \\sim C1 \\sim C4 \\sim C6 \\sim C8: within 2A with
sigma of 0.01 and sigma for terminal atoms of 0.02 within 2A
C12 \\sim C57 \\sim C42 \\sim C27 \\sim C66: within 2A with sigma of 0.01 and
sigma for terminal atoms of 0.02 within 2A
O36 \\sim C58 \\sim O35: within 2A with sigma of 0.01 and sigma for terminal
atoms of 0.02 within 2A
6. Rigid body (RIGU) restrains
 C22, C11, C45, C7, C15, C35, C75, C19
 with sigma for 1-2 distances of 0.001 and sigma for 1-3 distances of 0.001
 Mn0G, O9, C3, C25, O51, C73
 with sigma for 1-2 distances of 0.004 and sigma for 1-3 distances of 0.004
 O9, C3, O51, C73
 with sigma for 1-2 distances of 0.001 and sigma for 1-3 distances of 0.001
 N022, C1, C4, C6, C8, N0, C33, C67, C2, C17, C65
 with sigma for 1-2 distances of 0.001 and sigma for 1-3 distances of 0.001
 C68, C76, C41, C43, C23, C69, C71, C37
 with sigma for 1-2 distances of 0.001 and sigma for 1-3 distances of 0.001
 O3, C21, O25, C9
 with sigma for 1-2 distances of 0.004 and sigma for 1-3 distances of 0.004
 O47, C70, O49, C77
 with sigma for 1-2 distances of 0.001 and sigma for 1-3 distances of 0.001
 C5, O27
 with sigma for 1-2 distances of 0.01 and sigma for 1-3 distances of 0.01
 O3, H3, C21, H21A, H21B, H21C, H29A, O25, H25, C9, H9A, H9B, H9C, Mn0I
 with sigma for 1-2 distances of 0.001 and sigma for 1-3 distances of 0.001
 C72, C31, C64, C74, C58
 with sigma for 1-2 distances of 0.001 and sigma for 1-3 distances of 0.001
7. Others
 Sof(C35)=Sof(H35A)=Sof(H35B)=Sof(H35C)=Sof(C75)=Sof(H75A)=Sof(H75B)=Sof(H75C)=
 Sof(C19)=Sof(H19A)=Sof(H19B)=Sof(H19C)=1-FVAR(1)
 Sof(C11)=Sof(H11A)=Sof(H11B)=Sof(H11C)=Sof(C45)=Sof(H45A)=Sof(H45B)=Sof(H45C)=
 Sof(C15)=Sof(H15A)=Sof(H15B)=Sof(H15C)=FVAR(1)
 Sof(N0)=Sof(C2)=Sof(H2)=Sof(C65)=Sof(H65)=Sof(C33)=Sof(H33)=Sof(C67)=Sof(H67)=
 Sof(C17)=Sof(H17)=1-FVAR(2)
 Sof(N022)=Sof(C1)=Sof(H1)=Sof(C4)=Sof(H4)=Sof(C6)=Sof(H6)=Sof(C8)=Sof(H8)=
 Sof(C10)=Sof(H10)=FVAR(2)
 Sof(O51)=Sof(H51)=Sof(C73)=Sof(H73A)=Sof(H73B)=Sof(H73C)=1-FVAR(3)
 Sof(O9)=Sof(H9)=Sof(C3)=Sof(H3A)=Sof(H3B)=Sof(H3C)=FVAR(3)
 Sof(C69)=Sof(H69A)=Sof(H69B)=Sof(H69C)=Sof(C71)=Sof(H71A)=Sof(H71B)=Sof(H71C)=
 Sof(C37)=Sof(H37A)=Sof(H37B)=Sof(H37C)=1-FVAR(4)
 Sof(C41)=Sof(H41A)=Sof(H41B)=Sof(H41C)=Sof(C43)=Sof(H43A)=Sof(H43B)=Sof(H43C)=
 Sof(C23)=Sof(H23A)=Sof(H23B)=Sof(H23C)=FVAR(4)
 Sof(O25)=Sof(H25)=Sof(C9)=Sof(H9A)=Sof(H9B)=Sof(H9C)=1-FVAR(5)
 Sof(O3)=Sof(H3)=Sof(C21)=Sof(H21A)=Sof(H21B)=Sof(H21C)=FVAR(5)
 Sof(O49)=Sof(H49)=Sof(C77)=Sof(H77A)=Sof(H77B)=Sof(H77C)=1-FVAR(6)
 Sof(O47)=Sof(H47)=Sof(C70)=Sof(H70A)=Sof(H70B)=Sof(H70C)=FVAR(6)
8.a Me refined with riding coordinates:
 C50(H50A,H50B,H50C), C5(H5A,H5B,H5C), C21(H21A,H21B,H21C), C9(H9A,H9B,H9C)
8.b Aromatic/amide H refined with riding coordinates:
 C1(H1), C4(H4), C6(H6), C8(H8), C10(H10), C2(H2), C65(H65), C33(H33),
 C67(H67), C17(H17)
8.c Fitted hexagon refined as free rotating group:
 N022(C1,C4,C6,C8,C10), N0(C2,C65,C33,C67,C17)
8.d Tetrahedral OH refined with riding coordinates:
 O3(H3), O25(H25)
8.e Idealised Me refined as rotating group:
 C14(H14A,H14B,H14C), C20(H20A,H20B,H20C), C24(H24A,H24B,H24C), C26(H26A,H26B,
 H26C), C28(H28A,H28B,H28C), C30(H30A,H30B,H30C), C32(H32A,H32B,H32C), C34(H34A,
 H34B,H34C), C38(H38A,H38B,H38C), C40(H40A,H40B,H40C), C42(H42A,H42B,H42C),
 C44(H44A,H44B,H44C), C46(H46A,H46B,H46C), C48(H48A,H48B,H48C), C54(H54A,H54B,
 H54C), C56(H56A,H56B,H56C), C60(H60A,H60B,H60C), C62(H62A,H62B,H62C), C66(H66A,
 H66B,H66C), C70(H70A,H70B,H70C), C72(H72A,H72B,H72C), C74(H74A,H74B,H74C),
 C78(H78A,H78B,H78C), C39(H39A,H39B,H39C), C41(H41A,H41B,H41C), C43(H43A,H43B,
 H43C), C11(H11A,H11B,H11C), C45(H45A,H45B,H45C), C23(H23A,H23B,H23C), C3(H3A,
 H3B,H3C), C25(H25A,H25B,H25C), C53(H53A,H53B,H53C), C55(H55A,H55B,H55C),
 C57(H57A,H57B,H57C), C29(H29A,H29B,H29C), C59(H59A,H59B,H59C), C15(H15A,H15B,
 H15C), C61(H61A,H61B,H61C), C31(H31A,H31B,H31C), C63(H63A,H63B,H63C), C69(H69A,
 H69B,H69C), C35(H35A,H35B,H35C), C71(H71A,H71B,H71C), C73(H73A,H73B,H73C),
 C37(H37A,H37B,H37C), C75(H75A,H75B,H75C), C19(H19A,H19B,H19C), C77(H77A,H77B,
 H77C), C79(H79A,H79B,H79C)
8.f Idealised tetrahedral OH refined as rotating group:
 O15(H15), O9(H9), O49(H49), O51(H51), O1(H1A)
;
_smtbx_masks_special_details
;
A solvent mask was calculated and 560 electrons were 
found in a volume of 1588\%A^3^ in 1 void per unit cell. 
This is consistent with the presence of 
8[CH3OH] per Formula Unit 
which account for 576 electrons 
per unit cell.
;
_smtbx_masks_void_probe_radius 1.2
_smtbx_masks_void_truncation_radius 1.2
_olex2_submission_special_instructions 'No special instructions were received'

loop_
_space_group_symop_operation_xyz
'x, y, z'
'-x, y+1/2, -z+1/2'
'-x, -y, -z'
'x, -y-1/2, z-1/2'

loop_
_atom_site_label
_atom_site_type_symbol
_atom_site_fract_x
_atom_site_fract_y
_atom_site_fract_z
_atom_site_U_iso_or_equiv
_atom_site_adp_type
_atom_site_occupancy
_atom_site_site_symmetry_order
_atom_site_calc_flag
_atom_site_refinement_flags_posn
_atom_site_refinement_flags_adp
_atom_site_refinement_flags_occupancy
_atom_site_disorder_assembly
_atom_site_disorder_group
Mn0A Mn 0.47827(8) 0.68210(4) 0.20911(5) 0.0328(3) Uani 1 1 d . . . . .
Mn0B Mn 0.30386(8) 0.53430(4) 0.18009(5) 0.0335(3) Uani 1 1 d . . . . .
Mn0C Mn 0.19458(8) 0.72735(4) 0.25255(5) 0.0323(3) Uani 1 1 d . . . . .
Mn0D Mn 0.37435(9) 0.61066(4) 0.11376(5) 0.0355(3) Uani 1 1 d . . . . .
Mn0E Mn 0.09048(8) 0.65692(4) 0.16463(5) 0.0350(3) Uani 1 1 d . . . . .
Mn0F Mn 0.17200(9) 0.60244(4) 0.10458(5) 0.0359(3) Uani 1 1 d . . . . .
Mn0G Mn 0.22744(9) 0.67131(4) 0.46181(6) 0.0397(3) Uani 1 1 d D . . . .
Mn0H Mn 0.11214(9) 0.64952(4) 0.30959(5) 0.0361(3) Uani 1 1 d . . . . .
Mn0I Mn 0.59350(9) 0.59457(4) 0.19505(6) 0.0415(3) Uani 1 1 d D . . . .
Mn01 Mn 0.30814(7) 0.65885(3) 0.32935(5) 0.0266(2) Uani 1 1 d . . . . .
Mn02 Mn 0.45164(8) 0.59817(3) 0.39598(5) 0.0299(2) Uani 1 1 d . . . . .
Mn03 Mn 0.37109(8) 0.73704(3) 0.27517(5) 0.0308(3) Uani 1 1 d . . . . .
Mn04 Mn 0.50230(8) 0.67130(4) 0.35083(5) 0.0310(3) Uani 1 1 d . . . . .
Mn05 Mn 0.40988(8) 0.60645(3) 0.25493(5) 0.0282(2) Uani 1 1 d . . . . .
Mn06 Mn 0.28379(8) 0.66938(3) 0.18586(5) 0.0282(2) Uani 1 1 d . . . . .
Mn07 Mn 0.34655(8) 0.52831(3) 0.30774(5) 0.0309(3) Uani 1 1 d . . . . .
Mn08 Mn 0.21282(8) 0.59278(3) 0.24425(5) 0.0291(2) Uani 1 1 d . . . . .
Mn09 Mn 0.25394(8) 0.58202(4) 0.38432(5) 0.0327(3) Uani 1 1 d . . . . .
O53 O 0.3847(4) 0.58931(16) 0.4471(2) 0.0329(12) Uani 1 1 d . . . . .
O4 O 0.5705(4) 0.60700(18) 0.4660(2) 0.0384(13) Uani 1 1 d . . . . .
O6 O 0.4223(3) 0.65733(15) 0.3893(2) 0.0286(10) Uani 1 1 d . . . . .
O8 O 0.4511(4) 0.53722(15) 0.3800(2) 0.0321(11) Uani 1 1 d . . . . .
O10 O 0.2689(4) 0.72665(15) 0.2058(2) 0.0308(11) Uani 1 1 d . . . . .
O12 O 0.3014(3) 0.71914(15) 0.3204(2) 0.0296(11) Uani 1 1 d . . . . .
O14 O 0.4433(4) 0.74005(16) 0.2247(2) 0.0343(12) Uani 1 1 d . . . . .
O16 O 0.3173(3) 0.59763(15) 0.3180(2) 0.0284(10) Uani 1 1 d . . . . .
O18 O 0.6074(4) 0.66761(18) 0.4324(2) 0.0390(13) Uani 1 1 d . . . . .
O20 O 0.4753(3) 0.73180(15) 0.3471(2) 0.0320(11) Uani 1 1 d . . . . .
O22 O 0.2441(4) 0.53517(16) 0.2364(2) 0.0327(11) Uani 1 1 d . . . . .
O24 O 0.3676(4) 0.67664(16) 0.1346(2) 0.0341(12) Uani 1 1 d . . . . .
O26 O 0.3891(3) 0.66694(14) 0.2583(2) 0.0279(10) Uani 1 1 d . . . . .
O28 O 0.2811(4) 0.52392(17) 0.3617(2) 0.0386(13) Uani 1 1 d . . . . .
O30 O 0.2322(4) 0.64188(17) 0.3818(2) 0.0374(12) Uani 1 1 d . . . . .
O32 O 0.1734(4) 0.66298(16) 0.1240(2) 0.0328(11) Uani 1 1 d . . . . .
O34 O 0.4987(4) 0.61121(15) 0.3341(2) 0.0310(11) Uani 1 1 d . . . . .
O36 O 0.5600(4) 0.7038(2) 0.1690(3) 0.0503(15) Uani 1 1 d . U . . .
O38 O 0.2419(4) 0.61075(18) 0.0563(2) 0.0414(14) Uani 1 1 d . . . . .
O40 O 0.1295(4) 0.71782(18) 0.3046(2) 0.0373(12) Uani 1 1 d . . . . .
O42 O 0.3034(3) 0.60848(15) 0.1847(2) 0.0301(11) Uani 1 1 d . . . . .
O44 O 0.2070(3) 0.65372(16) 0.2552(2) 0.0321(11) Uani 1 1 d . . . . .
O46 O 0.0488(4) 0.6052(2) 0.0366(3) 0.0507(16) Uani 1 1 d . . . . .
O48 O 0.3710(4) 0.54320(17) 0.1295(2) 0.0378(13) Uani 1 1 d . . . . .
O50 O -0.0111(4) 0.65142(19) 0.0816(3) 0.0462(14) Uani 1 1 d . . . . .
O52 O 0.1439(4) 0.58386(17) 0.3050(2) 0.0354(12) Uani 1 1 d . . . . .
O13 O 0.4814(4) 0.62214(16) 0.1989(2) 0.0337(12) Uani 1 1 d . . . . .
O27 O 0.0288(4) 0.64823(18) 0.2185(3) 0.0408(13) Uani 1 1 d . . . . .
O7 O 0.5686(4) 0.67983(17) 0.2986(3) 0.0381(13) Uani 1 1 d . . . . .
O29 O 0.4264(5) 0.6109(2) 0.0457(3) 0.0554(18) Uani 1 1 d . . . . .
O15 O 0.2340(8) 0.7328(2) 0.4233(3) 0.093(4) Uani 1 1 d . . . . .
H15 H 0.198093 0.730695 0.387885 0.140 Uiso 1 1 calc R U . . .
O31 O 0.0178(5) 0.6453(3) 0.3477(3) 0.069(2) Uani 1 1 d . . . . .
O2 O 0.2080(6) 0.6142(2) 0.5048(3) 0.0696(14) Uani 1 1 d . U . . .
O33 O 0.5513(6) 0.5829(3) 0.0994(3) 0.075(2) Uani 1 1 d . . . . .
O17 O 0.0930(5) 0.6798(3) 0.4286(4) 0.087(3) Uani 1 1 d . . . . .
O35 O 0.6538(5) 0.6520(2) 0.1842(5) 0.084(2) Uani 1 1 d . U . . .
O9 O 0.3604(6) 0.6564(3) 0.5072(5) 0.041(2) Uani 0.603(18) 1 d D U P A 1
H9 H 0.360820 0.647964 0.473334 0.062 Uiso 0.603(18) 1 calc R U P A 1
O37 O 0.4032(4) 0.54624(16) 0.2533(2) 0.0328(11) Uani 1 1 d . . . . .
O19 O 0.3416(4) 0.80131(17) 0.2803(3) 0.0393(13) Uani 1 1 d . . . . .
O39 O 0.2007(4) 0.79410(17) 0.2593(3) 0.0440(14) Uani 1 1 d . . . . .
O5 O 0.3633(4) 0.46438(17) 0.2921(2) 0.0404(13) Uani 1 1 d . . . . .
O41 O 0.1968(4) 0.54122(17) 0.1103(2) 0.0387(13) Uani 1 1 d . . . . .
O21 O 0.2334(5) 0.70755(19) 0.5430(3) 0.0493(16) Uani 1 1 d D . . . .
H21 H 0.218(6) 0.7339(9) 0.5429(15) 0.074 Uiso 1 1 d D U . . .
O43 O 0.2078(6) 0.5601(2) 0.4480(3) 0.0664(14) Uani 1 1 d . U . . .
O11 O 0.3264(4) 0.46794(17) 0.1903(3) 0.0422(14) Uani 1 1 d . . . . .
O45 O 0.0927(4) 0.71811(17) 0.1812(2) 0.0371(12) Uani 1 1 d . . . . .
O23 O 0.1230(3) 0.59793(17) 0.1673(2) 0.0336(11) Uani 1 1 d . . . . .
O47 O 0.5569(11) 0.5351(3) 0.2320(9) 0.038(5) Uani 0.43(3) 1 d D . P B 1
H47 H 0.511(4) 0.5341(10) 0.241(5) 0.057 Uiso 0.43(3) 1 d D U P B 1
O3 O 0.6294(12) 0.5881(7) 0.2969(6) 0.054(4) Uani 0.413(19) 1 d D U P B 1
H3 H 0.604164 0.566035 0.280130 0.081 Uiso 0.413(19) 1 calc R U P B 1
N022 N 0.7108(6) 0.5598(4) 0.1971(8) 0.0965(18) Uani 0.630(9) 1 d DG U P B 1
C1 C 0.7044(6) 0.5233(4) 0.1626(8) 0.0968(18) Uani 0.630(9) 1 d DG U P B 1
H1 H 0.650817 0.509621 0.145029 0.116 Uiso 0.630(9) 1 calc R U P B 1
C4 C 0.7764(9) 0.5070(4) 0.1538(8) 0.0971(18) Uani 0.630(9) 1 d DG U P B 1
H4 H 0.772054 0.482094 0.130224 0.117 Uiso 0.630(9) 1 calc R U P B 1
C6 C 0.8549(7) 0.5271(4) 0.1795(8) 0.0972(19) Uani 0.630(9) 1 d DG U P B 1
H6 H 0.904100 0.515883 0.173463 0.117 Uiso 0.630(9) 1 calc R U P B 1
C8 C 0.8613(6) 0.5635(4) 0.2140(8) 0.0973(19) Uani 0.630(9) 1 d DG U P B 1
H8 H 0.914910 0.577199 0.231508 0.117 Uiso 0.630(9) 1 calc R U P B 1
C10 C 0.7893(8) 0.5798(4) 0.2227(7) 0.096(4) Uani 0.630(9) 1 d DG U P B 1
H10 H 0.793675 0.604728 0.246313 0.115 Uiso 0.630(9) 1 calc R U P B 1
C12 C 0.2673(7) 0.8159(3) 0.2718(4) 0.0421(19) Uani 1 1 d . U . . .
C14 C 0.4200(6) 0.5610(3) 0.4977(4) 0.043(2) Uani 1 1 d . . . . .
H14A H 0.416257 0.531900 0.482794 0.065 Uiso 1 1 calc R U . . .
H14B H 0.387891 0.563583 0.525450 0.065 Uiso 1 1 calc R U . . .
H14C H 0.479992 0.568314 0.519497 0.065 Uiso 1 1 calc R U . . .
C16 C 0.3804(7) 0.4025(3) 0.2397(4) 0.048(2) Uani 1 1 d . . . . .
C18 C 0.6205(6) 0.6374(3) 0.4699(3) 0.0373(18) Uani 1 1 d . . . . .
C20 C 0.6848(6) 0.6338(3) 0.5831(4) 0.046(2) Uani 1 1 d . . . . .
H20A H 0.652638 0.607782 0.582141 0.069 Uiso 1 1 calc R U . . .
H20B H 0.650525 0.658238 0.586300 0.069 Uiso 1 1 calc R U . . .
H20C H 0.738104 0.633261 0.618262 0.069 Uiso 1 1 calc R U . . .
C22 C 0.2002(9) 0.5762(3) 0.4938(5) 0.0679(14) Uani 1 1 d D U . . .
C24 C 0.4618(10) 0.3936(3) 0.2945(5) 0.081(4) Uani 1 1 d . . . . .
H24A H 0.481473 0.364756 0.291633 0.122 Uiso 1 1 calc R U . . .
H24B H 0.449456 0.396604 0.332185 0.122 Uiso 1 1 calc R U . . .
H24C H 0.506379 0.413760 0.294620 0.122 Uiso 1 1 calc R U . . .
C26 C 0.5055(8) 0.6369(3) -0.0380(5) 0.060(3) Uani 1 1 d . . . . .
H26A H 0.546149 0.656705 -0.010726 0.089 Uiso 1 1 calc R U . . .
H26B H 0.447085 0.646706 -0.045443 0.089 Uiso 1 1 calc R U . . .
H26C H 0.515478 0.635336 -0.076748 0.089 Uiso 1 1 calc R U . . .
C28 C 0.2408(7) 0.6888(3) 0.6008(4) 0.050(2) Uani 1 1 d D . . . .
H28A H 0.188095 0.673605 0.596890 0.076 Uiso 1 1 calc R U . . .
H28B H 0.250389 0.711122 0.631540 0.076 Uiso 1 1 calc R U . . .
H28C H 0.289054 0.669098 0.613299 0.076 Uiso 1 1 calc R U . . .
C30 C 0.3547(6) 0.7070(3) 0.0867(4) 0.051(2) Uani 1 1 d . . . . .
H30A H 0.356731 0.735627 0.103206 0.076 Uiso 1 1 calc R U . . .
H30B H 0.298826 0.702291 0.055005 0.076 Uiso 1 1 calc R U . . .
H30C H 0.399646 0.703907 0.069115 0.076 Uiso 1 1 calc R U . . .
C32 C 0.3958(8) 0.3913(3) 0.1807(5) 0.060(3) Uani 1 1 d . . . . .
H32A H 0.442293 0.408690 0.177210 0.089 Uiso 1 1 calc R U . . .
H32B H 0.343583 0.396569 0.145800 0.089 Uiso 1 1 calc R U . . .
H32C H 0.411255 0.361325 0.181516 0.089 Uiso 1 1 calc R U . . .
C34 C 0.3077(9) 0.3756(3) 0.2443(5) 0.070(3) Uani 1 1 d . . . . .
H34A H 0.324586 0.345751 0.247983 0.105 Uiso 1 1 calc R U . . .
H34B H 0.257120 0.379505 0.207613 0.105 Uiso 1 1 calc R U . . .
H34C H 0.294456 0.384117 0.280151 0.105 Uiso 1 1 calc R U . . .
C36 C 0.4967(8) 0.5962(3) 0.0506(4) 0.052(2) Uani 1 1 d . . . . .
C38 C 0.7576(6) 0.6772(3) 0.5261(4) 0.049(2) Uani 1 1 d . . . . .
H38A H 0.810759 0.676192 0.561328 0.074 Uiso 1 1 calc R U . . .
H38B H 0.724474 0.702142 0.529201 0.074 Uiso 1 1 calc R U . . .
H38C H 0.770905 0.678931 0.488651 0.074 Uiso 1 1 calc R U . . .
C40 C 0.4800(7) 0.7533(3) 0.4020(4) 0.050(2) Uani 1 1 d . . . . .
H40A H 0.459996 0.782427 0.392416 0.075 Uiso 1 1 calc R U . . .
H40B H 0.539263 0.753426 0.430221 0.075 Uiso 1 1 calc R U . . .
H40C H 0.443925 0.738654 0.420898 0.075 Uiso 1 1 calc R U . . .
C42 C 0.2438(9) 0.8718(3) 0.3368(5) 0.071(3) Uani 1 1 d . U . . .
H42A H 0.230914 0.901830 0.339380 0.107 Uiso 1 1 calc R U . . .
H42B H 0.295412 0.864321 0.371020 0.107 Uiso 1 1 calc R U . . .
H42C H 0.195753 0.854682 0.338389 0.107 Uiso 1 1 calc R U . . .
C44 C 0.6104(8) 0.5786(4) 0.0056(5) 0.065(3) Uani 1 1 d . . . . .
H44A H 0.617915 0.550162 0.023363 0.097 Uiso 1 1 calc R U . . .
H44B H 0.649146 0.598266 0.034491 0.097 Uiso 1 1 calc R U . . .
H44C H 0.623304 0.578074 -0.032106 0.097 Uiso 1 1 calc R U . . .
C46 C 0.2823(8) 0.4855(3) 0.3931(5) 0.059(3) Uani 1 1 d . . . . .
H46A H 0.267919 0.462024 0.364059 0.088 Uiso 1 1 calc R U . . .
H46B H 0.240392 0.486970 0.413662 0.088 Uiso 1 1 calc R U . . .
H46C H 0.339396 0.481063 0.423353 0.088 Uiso 1 1 calc R U . . .
C48 C 0.0553(7) 0.7443(3) 0.2960(5) 0.053(2) Uani 1 1 d . . . . .
H48A H 0.073399 0.773794 0.304461 0.080 Uiso 1 1 calc R U . . .
H48B H 0.026500 0.735195 0.323848 0.080 Uiso 1 1 calc R U . . .
H48C H 0.015857 0.741749 0.253889 0.080 Uiso 1 1 calc R U . . .
C50 C 0.2691(11) 0.7704(3) 0.4306(5) 0.085(5) Uani 1 1 d . . . . .
H50A H 0.243746 0.786927 0.393309 0.128 Uiso 1 1 calc R U . . .
H50B H 0.259189 0.784787 0.464568 0.128 Uiso 1 1 calc R U . . .
H50C H 0.330702 0.767541 0.439531 0.128 Uiso 1 1 calc R U . . .
C52 C -0.1025(6) 0.6160(3) -0.0084(4) 0.067(3) Uani 1 1 d D . . . .
C54 C 0.0623(7) 0.7494(3) 0.1348(4) 0.056(3) Uani 1 1 d . . . . .
H54A H 0.058098 0.776701 0.153339 0.084 Uiso 1 1 calc R U . . .
H54B H 0.005854 0.741189 0.106468 0.084 Uiso 1 1 calc R U . . .
H54C H 0.102118 0.751877 0.112608 0.084 Uiso 1 1 calc R U . . .
C56 C 0.4558(8) 0.5613(3) -0.0500(5) 0.061(3) Uani 1 1 d . . . . .
H56A H 0.465480 0.559547 -0.088822 0.092 Uiso 1 1 calc R U . . .
H56B H 0.396967 0.570386 -0.057402 0.092 Uiso 1 1 calc R U . . .
H56C H 0.465099 0.533403 -0.030483 0.092 Uiso 1 1 calc R U . . .
C58 C 0.6263(9) 0.6881(4) 0.1660(6) 0.0759(15) Uani 1 1 d . U . . .
C60 C -0.0951(8) 0.6071(4) -0.0699(5) 0.078(4) Uani 1 1 d D . . . .
H60A H -0.059792 0.581930 -0.067000 0.117 Uiso 1 1 calc R U . . .
H60B H -0.068582 0.631382 -0.082313 0.117 Uiso 1 1 calc R U . . .
H60C H -0.152120 0.602324 -0.100026 0.117 Uiso 1 1 calc R U . . .
C62 C 0.2117(9) 0.6027(6) -0.0057(4) 0.099(5) Uani 1 1 d . . . . .
H62A H 0.255404 0.610523 -0.022830 0.149 Uiso 1 1 calc R U . . .
H62B H 0.159889 0.619299 -0.025411 0.149 Uiso 1 1 calc R U . . .
H62C H 0.198560 0.572527 -0.012714 0.149 Uiso 1 1 calc R U . . .
C64 C 0.6727(9) 0.7155(4) 0.1329(7) 0.0766(15) Uani 1 1 d . U . . .
C66 C 0.3349(10) 0.8863(3) 0.2763(7) 0.090(4) Uani 1 1 d . U . . .
H66A H 0.327991 0.916552 0.282496 0.135 Uiso 1 1 calc R U . . .
H66B H 0.342723 0.882078 0.237193 0.135 Uiso 1 1 calc R U . . .
H66C H 0.385104 0.875639 0.309257 0.135 Uiso 1 1 calc R U . . .
C68 C 0.0272(8) 0.6617(6) 0.3976(6) 0.088(2) Uani 1 1 d D U . . .
C70 C 0.573(4) 0.4924(6) 0.217(3) 0.11(2) Uani 0.43(3) 1 d D . P B 1
H70A H 0.520514 0.479821 0.189719 0.168 Uiso 0.43(3) 1 calc R U P B 1
H70B H 0.594729 0.475635 0.254807 0.168 Uiso 0.43(3) 1 calc R U P B 1
H70C H 0.616370 0.492795 0.197638 0.168 Uiso 0.43(3) 1 calc R U P B 1
C72 C 0.7223(9) 0.6906(4) 0.1033(6) 0.0777(17) Uani 1 1 d . U . . .
H72A H 0.755313 0.668854 0.131472 0.117 Uiso 1 1 calc R U . . .
H72B H 0.761322 0.709440 0.092426 0.117 Uiso 1 1 calc R U . . .
H72C H 0.683187 0.677184 0.066458 0.117 Uiso 1 1 calc R U . . .
C74 C 0.7228(9) 0.7466(4) 0.1765(6) 0.0795(18) Uani 1 1 d . U . . .
H74A H 0.684817 0.763811 0.190771 0.119 Uiso 1 1 calc R U . . .
H74B H 0.753047 0.764801 0.156970 0.119 Uiso 1 1 calc R U . . .
H74C H 0.764355 0.732042 0.211247 0.119 Uiso 1 1 calc R U . . .
C76 C -0.0447(6) 0.6583(4) 0.4224(5) 0.088(2) Uani 1 1 d D U . . .
C78 C -0.1370(12) 0.5768(6) 0.0134(7) 0.129(7) Uani 1 1 d D . . . .
H78A H -0.193284 0.569614 -0.016151 0.194 Uiso 1 1 calc R U . . .
H78B H -0.142058 0.582562 0.053038 0.194 Uiso 1 1 calc R U . . .
H78C H -0.097749 0.553070 0.017176 0.194 Uiso 1 1 calc R U . . .
C39 C -0.1623(10) 0.6539(6) -0.0141(8) 0.145(9) Uani 1 1 d D . . . .
H39A H -0.136994 0.679237 -0.025038 0.218 Uiso 1 1 calc R U . . .
H39B H -0.170387 0.658583 0.024821 0.218 Uiso 1 1 calc R U . . .
H39C H -0.217624 0.648150 -0.045821 0.218 Uiso 1 1 calc R U . . .
C5 C -0.0559(10) 0.6572(9) 0.1991(7) 0.158(10) Uani 1 1 d . . . . .
H5A H -0.078185 0.651098 0.231774 0.236 Uiso 1 1 calc R U . . .
H5B H -0.064772 0.687141 0.188069 0.236 Uiso 1 1 calc R U . . .
H5C H -0.086057 0.639768 0.163498 0.236 Uiso 1 1 calc R U . . .
C41 C -0.003(2) 0.6652(15) 0.4910(8) 0.088(2) Uani 0.31(2) 1 d D U P C 1
H41A H 0.057651 0.657770 0.503891 0.133 Uiso 0.31(2) 1 calc R U P C 1
H41B H -0.031183 0.647218 0.512364 0.133 Uiso 0.31(2) 1 calc R U P C 1
H41C H -0.008862 0.694891 0.500633 0.133 Uiso 0.31(2) 1 calc R U P C 1
C21 C 0.6942(19) 0.5785(10) 0.3407(11) 0.060(5) Uani 0.413(19) 1 d D U P B 1
H21A H 0.681329 0.579765 0.378408 0.089 Uiso 0.413(19) 1 calc R U P B 1
H21B H 0.712016 0.549791 0.335033 0.089 Uiso 0.413(19) 1 calc R U P B 1
H21C H 0.740287 0.598396 0.343332 0.089 Uiso 0.413(19) 1 calc R U P B 1
C43 C -0.087(3) 0.7000(10) 0.3939(18) 0.089(2) Uani 0.31(2) 1 d D U P C 1
H43A H -0.045256 0.723014 0.406835 0.133 Uiso 0.31(2) 1 calc R U P C 1
H43B H -0.135264 0.706027 0.407228 0.133 Uiso 0.31(2) 1 calc R U P C 1
H43C H -0.107549 0.697621 0.349422 0.133 Uiso 0.31(2) 1 calc R U P C 1
C11 C 0.2606(13) 0.5512(9) 0.5988(8) 0.088(6) Uani 0.48(2) 1 d D . P D 1
H11A H 0.258914 0.529274 0.627970 0.131 Uiso 0.48(2) 1 calc R U P D 1
H11B H 0.260247 0.579132 0.616795 0.131 Uiso 0.48(2) 1 calc R U P D 1
H11C H 0.312604 0.547951 0.589021 0.131 Uiso 0.48(2) 1 calc R U P D 1
C45 C 0.167(3) 0.5009(5) 0.5233(14) 0.112(9) Uani 0.48(2) 1 d D . P D 1
H45A H 0.157783 0.485612 0.556722 0.168 Uiso 0.48(2) 1 calc R U P D 1
H45B H 0.218724 0.489727 0.517393 0.168 Uiso 0.48(2) 1 calc R U P D 1
H45C H 0.118054 0.497064 0.485860 0.168 Uiso 0.48(2) 1 calc R U P D 1
C23 C -0.107(2) 0.6230(12) 0.4071(17) 0.089(2) Uani 0.31(2) 1 d D U P C 1
H23A H -0.155336 0.629879 0.369904 0.133 Uiso 0.31(2) 1 calc R U P C 1
H23B H -0.128778 0.618726 0.440693 0.133 Uiso 0.31(2) 1 calc R U P C 1
H23C H -0.079649 0.597053 0.400712 0.133 Uiso 0.31(2) 1 calc R U P C 1
C47 C -0.0153(6) 0.6255(3) 0.0395(4) 0.052(2) Uani 1 1 d D . . . .
C3 C 0.4323(11) 0.6832(6) 0.5348(9) 0.047(4) Uani 0.603(18) 1 d D U P A 1
H3A H 0.455956 0.692309 0.503966 0.070 Uiso 0.603(18) 1 calc R U P A 1
H3B H 0.475993 0.667644 0.567030 0.070 Uiso 0.603(18) 1 calc R U P A 1
H3C H 0.414407 0.708015 0.552263 0.070 Uiso 0.603(18) 1 calc R U P A 1
C49 C 0.7053(6) 0.6373(3) 0.5247(3) 0.0398(19) Uani 1 1 d . . . . .
C25 C 0.5272(6) 0.5175(3) 0.3824(4) 0.0421(19) Uani 1 1 d . . . . .
H25A H 0.546398 0.529216 0.350660 0.063 Uiso 1 1 calc R U . . .
H25B H 0.517520 0.487034 0.375830 0.063 Uiso 1 1 calc R U . . .
H25C H 0.571102 0.522383 0.422404 0.063 Uiso 1 1 calc R U . . .
C51 C 0.3547(6) 0.4484(3) 0.2397(4) 0.0407(19) Uani 1 1 d . . . . .
C13 C 0.5176(7) 0.5930(3) -0.0086(4) 0.051(2) Uani 1 1 d . . . . .
C53 C 0.7555(6) 0.5984(3) 0.5184(5) 0.051(2) Uani 1 1 d . . . . .
H53A H 0.723447 0.572804 0.520358 0.077 Uiso 1 1 calc R U . . .
H53B H 0.810982 0.597974 0.551590 0.077 Uiso 1 1 calc R U . . .
H53C H 0.764345 0.599342 0.479259 0.077 Uiso 1 1 calc R U . . .
C27 C 0.2584(7) 0.8634(3) 0.2764(4) 0.054(2) Uani 1 1 d . U . . .
C55 C 0.4787(7) 0.7793(3) 0.2161(5) 0.053(2) Uani 1 1 d . . . . .
H55A H 0.515949 0.790204 0.255542 0.079 Uiso 1 1 calc R U . . .
H55B H 0.432546 0.799517 0.197354 0.079 Uiso 1 1 calc R U . . .
H55C H 0.511980 0.775202 0.189421 0.079 Uiso 1 1 calc R U . . .
C7 C 0.1793(8) 0.5466(3) 0.5385(5) 0.083(3) Uani 1 1 d D . . . .
C57 C 0.1775(10) 0.8787(3) 0.2248(5) 0.083(4) Uani 1 1 d . U . . .
H57A H 0.127829 0.862869 0.226156 0.124 Uiso 1 1 calc R U . . .
H57B H 0.184364 0.874097 0.185435 0.124 Uiso 1 1 calc R U . . .
H57C H 0.169078 0.908913 0.230080 0.124 Uiso 1 1 calc R U . . .
C29 C 0.6359(7) 0.7105(3) 0.3180(5) 0.056(3) Uani 1 1 d . . . . .
H29A H 0.670821 0.708624 0.292085 0.084 Uiso 1 1 calc R U . . .
H29B H 0.671671 0.705049 0.360380 0.084 Uiso 1 1 calc R U . . .
H29C H 0.611182 0.738918 0.314665 0.084 Uiso 1 1 calc R U . . .
C59 C 0.3601(9) 0.5147(3) 0.0800(5) 0.069(3) Uani 1 1 d . . . . .
H59A H 0.366911 0.485578 0.095134 0.103 Uiso 1 1 calc R U . . .
H59B H 0.403133 0.520751 0.061482 0.103 Uiso 1 1 calc R U . . .
H59C H 0.302917 0.518332 0.049529 0.103 Uiso 1 1 calc R U . . .
C15 C 0.1070(16) 0.5668(10) 0.5553(12) 0.076(6) Uani 0.48(2) 1 d D . P D 1
H15A H 0.054471 0.567148 0.519456 0.114 Uiso 0.48(2) 1 calc R U P D 1
H15B H 0.122698 0.595813 0.569431 0.114 Uiso 0.48(2) 1 calc R U P D 1
H15C H 0.097510 0.550308 0.587772 0.114 Uiso 0.48(2) 1 calc R U P D 1
C61 C 0.1250(8) 0.5129(4) 0.1058(5) 0.072(3) Uani 1 1 d . . . . .
H61A H 0.145631 0.483680 0.113250 0.108 Uiso 1 1 calc R U . . .
H61B H 0.081645 0.515006 0.064953 0.108 Uiso 1 1 calc R U . . .
H61C H 0.099776 0.521054 0.136148 0.108 Uiso 1 1 calc R U . . .
C31 C 0.6038(8) 0.7423(4) 0.0809(6) 0.0781(18) Uani 1 1 d . U . . .
H31A H 0.560479 0.723295 0.054331 0.117 Uiso 1 1 calc R U . . .
H31B H 0.632287 0.757457 0.056904 0.117 Uiso 1 1 calc R U . . .
H31C H 0.576422 0.762737 0.099695 0.117 Uiso 1 1 calc R U . . .
C63 C 0.0830(7) 0.5495(4) 0.2941(6) 0.070(3) Uani 1 1 d . . . . .
H63A H 0.050929 0.551996 0.321825 0.105 Uiso 1 1 calc R U . . .
H63B H 0.113466 0.522404 0.301069 0.105 Uiso 1 1 calc R U . . .
H63C H 0.043314 0.550714 0.251883 0.105 Uiso 1 1 calc R U . . .
O49 O 0.5350(8) 0.5310(3) 0.1916(8) 0.052(4) Uani 0.57(3) 1 d D . P B 2
H49 H 0.486540 0.526753 0.165290 0.079 Uiso 0.57(3) 1 calc R U P B 2
O25 O 0.6564(10) 0.6107(4) 0.2929(5) 0.064(3) Uani 0.587(19) 1 d D U P B 2
H25 H 0.680763 0.608295 0.267175 0.095 Uiso 0.587(19) 1 calc R U P B 2
O51 O 0.3689(8) 0.6785(6) 0.4897(6) 0.043(3) Uani 0.397(18) 1 d D U P A 2
H51 H 0.370619 0.658676 0.466362 0.064 Uiso 0.397(18) 1 calc R U P A 2
N0 N 0.7198(11) 0.5614(7) 0.2104(12) 0.0966(19) Uani 0.370(9) 1 d DG U P B 2
C2 C 0.7678(13) 0.5468(8) 0.2681(10) 0.0968(19) Uani 0.370(9) 1 d DG U P B 2
H2 H 0.753775 0.555155 0.302387 0.116 Uiso 0.370(9) 1 calc R U P B 2
C65 C 0.8365(13) 0.5198(8) 0.2758(11) 0.0971(19) Uani 0.370(9) 1 d DG U P B 2
H65 H 0.869302 0.509743 0.315224 0.116 Uiso 0.370(9) 1 calc R U P B 2
C33 C 0.8571(13) 0.5075(7) 0.2257(13) 0.0972(19) Uani 0.370(9) 1 d DG U P B 2
H33 H 0.903968 0.489046 0.230885 0.117 Uiso 0.370(9) 1 calc R U P B 2
C67 C 0.8090(15) 0.5222(8) 0.1679(12) 0.0971(18) Uani 0.370(9) 1 d DG U P B 2
H67 H 0.823108 0.513761 0.133708 0.117 Uiso 0.370(9) 1 calc R U P B 2
C17 C 0.7404(13) 0.5491(8) 0.1603(10) 0.0969(18) Uani 0.370(9) 1 d DG U P B 2
H17 H 0.707581 0.559174 0.120870 0.116 Uiso 0.370(9) 1 calc R U P B 2
C69 C -0.0666(13) 0.6107(6) 0.4193(9) 0.089(2) Uani 0.69(2) 1 d D U P C 2
H69A H -0.096658 0.602536 0.376852 0.133 Uiso 0.69(2) 1 calc R U P C 2
H69B H -0.103160 0.605139 0.443259 0.133 Uiso 0.69(2) 1 calc R U P C 2
H69C H -0.013769 0.594274 0.435861 0.133 Uiso 0.69(2) 1 calc R U P C 2
C35 C 0.1122(15) 0.5143(7) 0.4947(10) 0.087(6) Uani 0.52(2) 1 d D . P D 2
H35A H 0.138621 0.499548 0.469016 0.130 Uiso 0.52(2) 1 calc R U P D 2
H35B H 0.061850 0.529829 0.468891 0.130 Uiso 0.52(2) 1 calc R U P D 2
H35C H 0.094988 0.493606 0.519344 0.130 Uiso 0.52(2) 1 calc R U P D 2
C71 C -0.0224(12) 0.6748(8) 0.4873(6) 0.088(2) Uani 0.69(2) 1 d D U P C 2
H71A H 0.016017 0.654848 0.515828 0.133 Uiso 0.69(2) 1 calc R U P C 2
H71B H -0.074806 0.677905 0.496735 0.133 Uiso 0.69(2) 1 calc R U P C 2
H71C H 0.005814 0.702380 0.490942 0.133 Uiso 0.69(2) 1 calc R U P C 2
C9 C 0.7026(16) 0.5965(8) 0.3417(9) 0.071(5) Uani 0.587(19) 1 d D U P B 2
H9A H 0.712015 0.618102 0.373311 0.107 Uiso 0.587(19) 1 calc R U P B 2
H9B H 0.675382 0.571710 0.352260 0.107 Uiso 0.587(19) 1 calc R U P B 2
H9C H 0.757566 0.588187 0.338790 0.107 Uiso 0.587(19) 1 calc R U P B 2
C73 C 0.4331(16) 0.6723(12) 0.5477(11) 0.047(5) Uani 0.397(18) 1 d D U P A 2
H73A H 0.487855 0.666768 0.542562 0.070 Uiso 0.397(18) 1 calc R U P A 2
H73B H 0.417677 0.648203 0.567913 0.070 Uiso 0.397(18) 1 calc R U P A 2
H73C H 0.437917 0.697787 0.572486 0.070 Uiso 0.397(18) 1 calc R U P A 2
C37 C -0.1216(11) 0.6818(8) 0.3813(8) 0.089(2) Uani 0.69(2) 1 d D U P C 2
H37A H -0.105166 0.710687 0.375207 0.133 Uiso 0.69(2) 1 calc R U P C 2
H37B H -0.165625 0.682560 0.399997 0.133 Uiso 0.69(2) 1 calc R U P C 2
H37C H -0.144038 0.667294 0.341919 0.133 Uiso 0.69(2) 1 calc R U P C 2
C75 C 0.2562(13) 0.5197(8) 0.5691(11) 0.089(6) Uani 0.52(2) 1 d D . P D 2
H75A H 0.240909 0.497036 0.591860 0.134 Uiso 0.52(2) 1 calc R U P D 2
H75B H 0.301457 0.537146 0.597202 0.134 Uiso 0.52(2) 1 calc R U P D 2
H75C H 0.276604 0.507407 0.538347 0.134 Uiso 0.52(2) 1 calc R U P D 2
C19 C 0.1335(17) 0.5663(8) 0.5769(12) 0.073(6) Uani 0.52(2) 1 d D . P D 2
H19A H 0.078738 0.577856 0.550426 0.109 Uiso 0.52(2) 1 calc R U P D 2
H19B H 0.168591 0.588994 0.601676 0.109 Uiso 0.52(2) 1 calc R U P D 2
H19C H 0.123353 0.544701 0.603615 0.109 Uiso 0.52(2) 1 calc R U P D 2
C77 C 0.5612(14) 0.4942(4) 0.2294(9) 0.038(4) Uani 0.57(3) 1 d D . P B 2
H77A H 0.543689 0.468748 0.204341 0.057 Uiso 0.57(3) 1 calc R U P B 2
H77B H 0.534322 0.494449 0.260463 0.057 Uiso 0.57(3) 1 calc R U P B 2
H77C H 0.623446 0.494371 0.249255 0.057 Uiso 0.57(3) 1 calc R U P B 2
O1 O 0.1449(5) 0.7192(2) 0.0281(3) 0.0621(19) Uani 1 1 d . . . . .
H1A H 0.160277 0.697485 0.049819 0.093 Uiso 1 1 calc R U . . .
C79 C 0.0713(10) 0.7098(5) -0.0231(6) 0.089(4) Uani 1 1 d . . . . .
H79A H 0.063153 0.731709 -0.054102 0.134 Uiso 1 1 calc R U . . .
H79B H 0.021129 0.708838 -0.010546 0.134 Uiso 1 1 calc R U . . .
H79C H 0.078550 0.682294 -0.039891 0.134 Uiso 1 1 calc R U . . .

loop_
_atom_site_aniso_label
_atom_site_aniso_U_11
_atom_site_aniso_U_22
_atom_site_aniso_U_33
_atom_site_aniso_U_23
_atom_site_aniso_U_13
_atom_site_aniso_U_12
Mn0A 0.0472(7) 0.0287(6) 0.0295(6) 0.0041(4) 0.0223(5) 0.0047(5)
Mn0B 0.0515(7) 0.0251(5) 0.0288(5) -0.0023(4) 0.0201(5) 0.0009(5)
Mn0C 0.0462(7) 0.0261(6) 0.0280(5) -0.0014(4) 0.0174(5) 0.0019(5)
Mn0D 0.0527(8) 0.0278(6) 0.0345(6) 0.0026(5) 0.0257(6) 0.0046(5)
Mn0E 0.0457(7) 0.0310(6) 0.0315(6) -0.0019(4) 0.0176(5) 0.0010(5)
Mn0F 0.0484(7) 0.0320(6) 0.0294(6) -0.0022(4) 0.0163(5) 0.0004(5)
Mn0G 0.0584(8) 0.0338(6) 0.0357(6) -0.0069(5) 0.0276(6) -0.0045(6)
Mn0H 0.0495(8) 0.0307(6) 0.0329(6) -0.0034(5) 0.0206(5) -0.0012(5)
Mn0I 0.0548(8) 0.0321(6) 0.0468(7) 0.0090(5) 0.0294(6) 0.0087(6)
Mn01 0.0384(6) 0.0209(5) 0.0243(5) -0.0013(4) 0.0157(4) 0.0007(4)
Mn02 0.0438(7) 0.0250(5) 0.0261(5) 0.0025(4) 0.0190(5) 0.0026(5)
Mn03 0.0469(7) 0.0230(5) 0.0266(5) 0.0010(4) 0.0178(5) -0.0012(5)
Mn04 0.0419(7) 0.0274(6) 0.0287(5) 0.0032(4) 0.0186(5) 0.0003(5)
Mn05 0.0430(7) 0.0206(5) 0.0260(5) 0.0016(4) 0.0182(5) 0.0026(4)
Mn06 0.0429(7) 0.0217(5) 0.0232(5) 0.0004(4) 0.0156(5) 0.0014(5)
Mn07 0.0475(7) 0.0223(5) 0.0299(5) 0.0012(4) 0.0224(5) 0.0017(5)
Mn08 0.0407(7) 0.0227(5) 0.0269(5) -0.0019(4) 0.0156(5) -0.0011(5)
Mn09 0.0472(7) 0.0262(6) 0.0301(6) -0.0025(4) 0.0204(5) 0.0011(5)
O53 0.048(3) 0.031(3) 0.026(2) 0.007(2) 0.022(2) 0.008(2)
O4 0.053(4) 0.036(3) 0.031(3) 0.005(2) 0.019(3) 0.002(3)
O6 0.037(3) 0.026(2) 0.027(2) 0.0027(19) 0.017(2) 0.003(2)
O8 0.051(3) 0.022(2) 0.031(3) 0.0076(19) 0.025(2) 0.008(2)
O10 0.048(3) 0.022(2) 0.028(2) -0.0013(19) 0.020(2) -0.001(2)
O12 0.042(3) 0.025(2) 0.023(2) 0.0017(18) 0.012(2) 0.002(2)
O14 0.048(3) 0.032(3) 0.027(3) 0.003(2) 0.018(2) -0.006(2)
O16 0.041(3) 0.021(2) 0.028(2) -0.0011(18) 0.017(2) -0.002(2)
O18 0.043(3) 0.038(3) 0.038(3) 0.009(2) 0.017(3) -0.004(3)
O20 0.044(3) 0.024(2) 0.028(2) 0.0000(19) 0.012(2) -0.001(2)
O22 0.046(3) 0.028(3) 0.030(3) -0.003(2) 0.020(2) -0.002(2)
O24 0.057(4) 0.029(3) 0.024(2) 0.0051(19) 0.023(2) 0.003(2)
O26 0.037(3) 0.018(2) 0.027(2) 0.0030(18) 0.010(2) 0.001(2)
O28 0.055(4) 0.033(3) 0.035(3) 0.005(2) 0.024(3) 0.000(3)
O30 0.050(3) 0.036(3) 0.036(3) -0.007(2) 0.027(3) -0.008(3)
O32 0.046(3) 0.030(3) 0.024(2) -0.0025(19) 0.015(2) -0.003(2)
O34 0.049(3) 0.022(2) 0.027(2) 0.0000(19) 0.020(2) -0.002(2)
O36 0.069(4) 0.041(3) 0.058(4) 0.006(3) 0.043(3) 0.007(3)
O38 0.062(4) 0.042(3) 0.024(3) -0.001(2) 0.020(3) 0.001(3)
O40 0.045(3) 0.039(3) 0.035(3) 0.001(2) 0.023(3) 0.008(3)
O42 0.042(3) 0.025(2) 0.023(2) -0.0004(18) 0.011(2) 0.004(2)
O44 0.040(3) 0.026(3) 0.032(3) -0.003(2) 0.015(2) 0.004(2)
O46 0.058(4) 0.053(4) 0.039(3) -0.012(3) 0.015(3) -0.005(3)
O48 0.059(4) 0.031(3) 0.034(3) 0.000(2) 0.029(3) 0.003(3)
O50 0.053(4) 0.044(3) 0.040(3) -0.005(3) 0.014(3) -0.002(3)
O52 0.045(3) 0.032(3) 0.036(3) -0.005(2) 0.022(2) -0.006(2)
O13 0.048(3) 0.031(3) 0.030(3) 0.008(2) 0.023(2) 0.004(2)
O27 0.039(3) 0.041(3) 0.047(3) -0.002(3) 0.021(3) 0.001(3)
O7 0.047(3) 0.033(3) 0.045(3) 0.007(2) 0.030(3) 0.000(2)
O29 0.081(5) 0.052(4) 0.055(4) 0.006(3) 0.052(4) 0.016(4)
O15 0.211(12) 0.031(4) 0.040(4) -0.004(3) 0.048(6) -0.014(5)
O31 0.075(5) 0.089(6) 0.056(4) -0.002(4) 0.040(4) 0.013(4)
O2 0.126(4) 0.041(2) 0.066(3) -0.005(2) 0.064(3) -0.006(3)
O33 0.087(6) 0.102(6) 0.049(4) 0.002(4) 0.042(4) 0.034(5)
O17 0.049(5) 0.123(8) 0.100(7) -0.042(6) 0.040(5) -0.005(5)
O35 0.070(5) 0.046(4) 0.152(7) 0.025(4) 0.060(5) 0.007(4)
O9 0.050(5) 0.036(5) 0.040(5) -0.006(4) 0.019(4) 0.004(4)
O37 0.052(3) 0.025(2) 0.028(2) 0.0006(19) 0.022(2) 0.002(2)
O19 0.054(4) 0.026(3) 0.040(3) -0.002(2) 0.019(3) -0.004(3)
O39 0.069(4) 0.024(3) 0.045(3) -0.003(2) 0.027(3) 0.006(3)
O5 0.066(4) 0.026(3) 0.039(3) 0.004(2) 0.030(3) 0.007(3)
O41 0.051(4) 0.033(3) 0.032(3) -0.009(2) 0.015(3) -0.003(3)
O21 0.082(5) 0.035(3) 0.042(3) -0.008(3) 0.035(3) -0.004(3)
O43 0.122(4) 0.040(2) 0.064(3) -0.006(2) 0.065(3) -0.006(2)
O11 0.067(4) 0.023(3) 0.042(3) -0.004(2) 0.027(3) 0.002(3)
O45 0.049(3) 0.033(3) 0.030(3) -0.002(2) 0.015(2) 0.006(2)
O23 0.039(3) 0.035(3) 0.027(2) -0.002(2) 0.013(2) -0.001(2)
O47 0.047(9) 0.027(7) 0.045(11) 0.007(6) 0.022(8) 0.004(6)
O3 0.066(8) 0.046(8) 0.055(6) 0.006(6) 0.029(5) 0.010(7)
N022 0.062(3) 0.076(4) 0.164(4) 0.004(4) 0.055(3) 0.009(3)
C1 0.063(3) 0.076(4) 0.164(4) 0.004(4) 0.055(3) 0.009(3)
C4 0.063(3) 0.076(4) 0.164(4) 0.004(4) 0.054(3) 0.009(3)
C6 0.063(3) 0.076(4) 0.164(4) 0.004(4) 0.054(3) 0.009(3)
C8 0.063(3) 0.076(4) 0.164(4) 0.003(4) 0.054(3) 0.009(3)
C10 0.056(6) 0.074(7) 0.165(8) 0.000(7) 0.047(7) 0.020(6)
C12 0.067(5) 0.027(4) 0.041(4) 0.000(3) 0.029(4) -0.004(4)
C14 0.063(6) 0.039(5) 0.032(4) 0.009(3) 0.022(4) 0.005(4)
C16 0.080(7) 0.026(4) 0.043(5) -0.002(3) 0.029(5) 0.004(4)
C18 0.049(5) 0.041(4) 0.027(4) 0.001(3) 0.020(3) 0.004(4)
C20 0.062(6) 0.050(5) 0.032(4) 0.002(4) 0.021(4) -0.005(4)
C22 0.124(4) 0.041(2) 0.065(3) -0.0057(19) 0.064(3) -0.006(2)
C24 0.133(12) 0.042(6) 0.061(7) -0.010(5) 0.023(7) 0.032(7)
C26 0.095(8) 0.048(6) 0.054(6) -0.002(4) 0.050(6) -0.006(5)
C28 0.069(7) 0.049(5) 0.039(5) -0.003(4) 0.027(5) 0.000(5)
C30 0.057(6) 0.060(6) 0.043(5) 0.017(4) 0.026(4) -0.002(5)
C32 0.104(9) 0.031(4) 0.056(6) 0.000(4) 0.043(6) 0.017(5)
C34 0.129(11) 0.033(5) 0.066(7) 0.006(4) 0.057(7) -0.006(6)
C36 0.090(8) 0.035(5) 0.047(5) 0.003(4) 0.047(5) 0.007(5)
C38 0.056(6) 0.050(5) 0.044(5) 0.003(4) 0.019(4) -0.003(4)
C40 0.084(7) 0.034(4) 0.032(4) -0.001(3) 0.019(4) 0.001(4)
C42 0.109(9) 0.045(6) 0.061(6) -0.019(5) 0.033(6) 0.011(6)
C44 0.084(8) 0.069(7) 0.064(6) -0.002(5) 0.055(6) 0.012(6)
C46 0.094(8) 0.041(5) 0.064(6) 0.004(4) 0.055(6) -0.002(5)
C48 0.058(6) 0.055(6) 0.053(5) 0.002(4) 0.027(5) 0.012(5)
C50 0.177(15) 0.049(6) 0.045(6) -0.015(5) 0.058(8) -0.021(8)
C52 0.054(6) 0.081(8) 0.057(6) -0.025(6) 0.006(5) 0.007(6)
C54 0.075(7) 0.046(5) 0.042(5) 0.003(4) 0.012(5) 0.009(5)
C56 0.100(9) 0.045(5) 0.054(6) 0.002(4) 0.046(6) 0.008(5)
C58 0.083(4) 0.064(3) 0.103(4) 0.007(3) 0.061(3) -0.007(3)
C60 0.078(8) 0.088(9) 0.052(6) -0.018(6) 0.002(6) -0.003(7)
C62 0.099(10) 0.177(16) 0.023(5) -0.009(7) 0.022(6) 0.011(10)
C64 0.084(4) 0.065(3) 0.103(4) 0.007(3) 0.061(3) -0.008(3)
C66 0.128(10) 0.026(5) 0.140(11) -0.004(6) 0.075(9) -0.007(6)
C68 0.047(4) 0.160(7) 0.067(4) -0.005(4) 0.034(3) 0.008(4)
C70 0.16(4) 0.032(8) 0.20(5) -0.012(13) 0.14(4) -0.002(12)
C72 0.084(4) 0.068(3) 0.104(4) 0.006(3) 0.062(3) -0.007(3)
C74 0.086(4) 0.068(3) 0.105(4) 0.005(3) 0.059(3) -0.010(3)
C76 0.047(4) 0.161(7) 0.067(4) -0.005(4) 0.034(3) 0.008(4)
C78 0.122(14) 0.173(19) 0.091(11) -0.015(11) 0.034(10) -0.083(14)
C39 0.087(11) 0.172(19) 0.126(14) -0.086(13) -0.027(10) 0.055(12)
C5 0.066(9) 0.35(3) 0.059(9) -0.002(13) 0.021(7) -0.021(14)
C41 0.048(4) 0.161(7) 0.067(4) -0.005(4) 0.034(3) 0.008(4)
C21 0.070(8) 0.045(11) 0.063(7) 0.009(8) 0.022(6) 0.005(9)
C43 0.047(4) 0.161(7) 0.068(4) -0.005(4) 0.034(3) 0.008(4)
C11 0.124(9) 0.077(16) 0.096(6) 0.043(8) 0.082(6) 0.026(9)
C45 0.21(2) 0.052(4) 0.13(2) 0.013(8) 0.129(18) 0.001(9)
C23 0.047(4) 0.161(7) 0.068(4) -0.005(4) 0.034(3) 0.007(4)
C47 0.063(6) 0.047(5) 0.056(6) -0.004(4) 0.032(5) -0.002(5)
C3 0.058(6) 0.043(8) 0.040(8) -0.004(6) 0.017(5) -0.004(5)
C49 0.057(5) 0.039(4) 0.030(4) 0.004(3) 0.023(4) 0.006(4)
C25 0.060(6) 0.034(4) 0.038(4) 0.001(3) 0.024(4) 0.006(4)
C51 0.055(5) 0.035(4) 0.038(4) 0.000(3) 0.024(4) 0.002(4)
C13 0.086(7) 0.042(5) 0.043(5) 0.001(4) 0.045(5) 0.009(5)
C53 0.050(6) 0.052(6) 0.056(6) 0.004(4) 0.025(5) 0.016(4)
C27 0.089(6) 0.022(4) 0.057(5) -0.001(3) 0.035(4) 0.000(4)
C55 0.073(7) 0.030(4) 0.069(6) 0.001(4) 0.041(5) -0.011(4)
C7 0.130(7) 0.054(4) 0.099(6) 0.016(4) 0.085(5) 0.005(4)
C57 0.144(11) 0.038(5) 0.060(6) 0.005(5) 0.027(7) 0.014(6)
C29 0.058(6) 0.063(6) 0.052(6) 0.017(5) 0.025(5) -0.003(5)
C59 0.127(11) 0.051(6) 0.050(6) -0.015(4) 0.058(7) 0.003(6)
C15 0.114(11) 0.076(12) 0.059(12) -0.005(10) 0.057(9) 0.000(10)
C61 0.089(9) 0.056(7) 0.066(7) -0.012(5) 0.020(6) -0.008(6)
C31 0.086(4) 0.067(3) 0.104(4) 0.008(3) 0.060(3) -0.008(3)
C63 0.065(7) 0.058(7) 0.093(9) -0.024(6) 0.035(6) -0.032(6)
O49 0.052(7) 0.038(6) 0.057(10) 0.000(5) 0.007(6) 0.003(5)
O25 0.079(8) 0.037(7) 0.070(6) 0.004(5) 0.020(5) 0.009(6)
O51 0.054(6) 0.046(8) 0.030(6) -0.004(5) 0.018(5) 0.012(6)
N0 0.062(3) 0.076(4) 0.164(4) 0.004(4) 0.055(3) 0.009(3)
C2 0.063(3) 0.076(4) 0.164(4) 0.004(4) 0.055(3) 0.009(3)
C65 0.063(3) 0.076(4) 0.164(4) 0.004(4) 0.054(3) 0.009(3)
C33 0.063(3) 0.076(4) 0.164(4) 0.004(4) 0.054(3) 0.009(3)
C67 0.063(3) 0.076(4) 0.164(4) 0.004(4) 0.054(3) 0.009(3)
C17 0.063(3) 0.076(4) 0.164(4) 0.004(4) 0.055(3) 0.009(3)
C69 0.047(4) 0.161(7) 0.068(4) -0.005(4) 0.033(3) 0.007(4)
C35 0.134(12) 0.051(9) 0.116(11) 0.005(8) 0.096(8) -0.001(9)
C71 0.048(4) 0.161(7) 0.067(4) -0.005(4) 0.034(3) 0.008(4)
C9 0.080(9) 0.063(11) 0.070(6) 0.009(7) 0.025(6) 0.017(9)
C73 0.056(8) 0.051(12) 0.033(6) -0.002(7) 0.015(6) 0.006(8)
C37 0.047(4) 0.161(7) 0.068(4) -0.005(4) 0.033(3) 0.008(4)
C75 0.131(9) 0.073(14) 0.108(12) 0.033(10) 0.097(8) 0.013(8)
C19 0.102(15) 0.054(9) 0.092(12) 0.011(8) 0.072(12) -0.009(8)
C77 0.037(9) 0.033(7) 0.050(8) -0.007(5) 0.023(7) 0.014(6)
O1 0.087(6) 0.051(4) 0.045(4) 0.016(3) 0.018(4) -0.003(4)
C79 0.108(11) 0.084(10) 0.061(7) 0.021(7) 0.011(7) -0.010(8)

loop_
_atom_type_symbol
_atom_type_description
_atom_type_scat_dispersion_real
_atom_type_scat_dispersion_imag
_atom_type_scat_source
C C 0.0033 0.0016 'International Tables Vol C Tables 4.2.6.8 and 6.1.1.4'
H H 0.0000 0.0000 'International Tables Vol C Tables 4.2.6.8 and 6.1.1.4'
Mn Mn 0.3368 0.7283 'International Tables Vol C Tables 4.2.6.8 and 6.1.1.4'
N N 0.0061 0.0033 'International Tables Vol C Tables 4.2.6.8 and 6.1.1.4'
O O 0.0106 0.0060 'International Tables Vol C Tables 4.2.6.8 and 6.1.1.4'

loop_
_geom_angle_atom_site_label_1
_geom_angle_atom_site_label_2
_geom_angle_atom_site_label_3
_geom_angle
_geom_angle_site_symmetry_1
_geom_angle_site_symmetry_3
_geom_angle_publ_flag
O14 Mn0A O24 89.9(2) . . ?
O14 Mn0A O26 79.15(19) . . ?
O14 Mn0A O36 93.5(2) . . ?
O14 Mn0A O7 90.2(2) . . ?
O24 Mn0A O26 81.73(19) . . ?
O24 Mn0A O7 163.0(2) . . ?
O36 Mn0A O24 100.7(2) . . ?
O36 Mn0A O26 172.3(2) . . ?
O36 Mn0A O7 96.2(3) . . ?
O13 Mn0A O14 162.8(2) . . ?
O13 Mn0A O24 82.3(2) . . ?
O13 Mn0A O26 84.48(19) . . ?
O13 Mn0A O36 103.0(2) . . ?
O13 Mn0A O7 92.8(2) . . ?
O7 Mn0A O26 81.62(19) . . ?
O22 Mn0B O42 86.7(2) . . ?
O22 Mn0B O48 169.7(2) . . ?
O22 Mn0B O37 83.1(2) . . ?
O22 Mn0B O41 91.7(2) . . ?
O22 Mn0B O11 93.0(2) . . ?
O48 Mn0B O42 83.9(2) . . ?
O48 Mn0B O37 90.8(2) . . ?
O48 Mn0B O41 91.6(2) . . ?
O48 Mn0B O11 95.4(2) . . ?
O37 Mn0B O42 77.44(19) . . ?
O37 Mn0B O41 161.8(2) . . ?
O37 Mn0B O11 91.7(2) . . ?
O41 Mn0B O42 84.9(2) . . ?
O41 Mn0B O11 106.0(2) . . ?
O11 Mn0B O42 169.1(2) . . ?
O10 Mn0C O12 82.8(2) . . ?
O10 Mn0C O44 86.25(19) . . ?
O10 Mn0C O39 91.7(2) . . ?
O10 Mn0C O45 93.1(2) . . ?
O12 Mn0C O44 78.3(2) . . ?
O12 Mn0C O39 93.7(2) . . ?
O40 Mn0C O10 169.2(2) . . ?
O40 Mn0C O12 91.2(2) . . ?
O40 Mn0C O44 83.8(2) . . ?
O40 Mn0C O39 97.6(2) . . ?
O40 Mn0C O45 90.1(2) . . ?
O39 Mn0C O44 172.0(2) . . ?
O45 Mn0C O12 163.2(2) . . ?
O45 Mn0C O44 85.2(2) . . ?
O45 Mn0C O39 102.6(2) . . ?
O24 Mn0D O42 77.83(18) . . ?
O24 Mn0D O48 155.10(18) . . ?
O24 Mn0D O13 74.0(2) . . ?
O38 Mn0D O24 91.0(2) . . ?
O38 Mn0D O42 77.37(19) . . ?
O38 Mn0D O48 91.5(2) . . ?
O38 Mn0D O13 154.4(2) . . ?
O48 Mn0D O42 78.55(18) . . ?
O48 Mn0D O13 94.0(2) . . ?
O13 Mn0D O42 79.26(18) . . ?
O29 Mn0D O24 103.9(2) . . ?
O29 Mn0D O38 97.7(3) . . ?
O29 Mn0D O42 174.9(3) . . ?
O29 Mn0D O48 100.3(2) . . ?
O29 Mn0D O13 105.8(3) . . ?
O32 Mn0E O44 86.5(2) . . ?
O32 Mn0E O50 92.2(2) . . ?
O32 Mn0E O45 91.9(2) . . ?
O50 Mn0E O44 172.5(2) . . ?
O27 Mn0E O32 168.4(2) . . ?
O27 Mn0E O44 82.1(2) . . ?
O27 Mn0E O50 98.8(3) . . ?
O27 Mn0E O45 89.3(2) . . ?
O27 Mn0E O23 92.9(2) . . ?
O45 Mn0E O44 84.9(2) . . ?
O45 Mn0E O50 102.6(2) . . ?
O23 Mn0E O32 82.6(2) . . ?
O23 Mn0E O44 78.1(2) . . ?
O23 Mn0E O50 94.4(2) . . ?
O23 Mn0E O45 162.3(2) . . ?
O32 Mn0F O42 78.7(2) . . ?
O32 Mn0F O46 93.6(2) . . ?
O32 Mn0F O41 162.5(2) . . ?
O38 Mn0F O32 92.4(2) . . ?
O38 Mn0F O42 82.4(2) . . ?
O38 Mn0F O46 100.6(3) . . ?
O38 Mn0F O41 91.0(2) . . ?
O38 Mn0F O23 167.7(2) . . ?
O46 Mn0F O42 171.9(2) . . ?
O41 Mn0F O42 84.8(2) . . ?
O41 Mn0F O46 102.5(2) . . ?
O23 Mn0F O32 82.5(2) . . ?
O23 Mn0F O42 85.6(2) . . ?
O23 Mn0F O46 90.9(2) . . ?
O23 Mn0F O41 90.6(2) . . ?
O30 Mn0G O15 90.1(2) . . ?
O30 Mn0G O2 96.0(2) . . ?
O30 Mn0G O17 95.3(3) . . ?
O30 Mn0G O9 89.4(3) . . ?
O30 Mn0G O21 173.0(2) . . ?
O30 Mn0G O51 86.6(4) . . ?
O15 Mn0G O21 84.2(2) . . ?
O15 Mn0G O51 80.0(6) . . ?
O2 Mn0G O15 171.9(4) . . ?
O2 Mn0G O9 83.3(4) . . ?
O2 Mn0G O21 90.0(2) . . ?
O2 Mn0G O51 105.5(6) . . ?
O17 Mn0G O15 86.3(5) . . ?
O17 Mn0G O2 87.9(4) . . ?
O17 Mn0G O9 170.4(4) . . ?
O17 Mn0G O21 88.5(3) . . ?
O17 Mn0G O51 166.2(6) . . ?
O9 Mn0G O15 102.1(5) . . ?
O9 Mn0G O21 87.7(3) . . ?
O21 Mn0G O51 88.3(4) . . ?
O30 Mn0H O40 92.8(2) . . ?
O30 Mn0H O44 79.20(19) . . ?
O30 Mn0H O52 75.6(2) . . ?
O40 Mn0H O44 77.80(18) . . ?
O52 Mn0H O40 155.4(2) . . ?
O52 Mn0H O44 78.68(19) . . ?
O27 Mn0H O30 155.0(2) . . ?
O27 Mn0H O40 91.0(2) . . ?
O27 Mn0H O44 77.5(2) . . ?
O27 Mn0H O52 91.0(2) . . ?
O31 Mn0H O30 107.2(3) . . ?
O31 Mn0H O40 102.9(3) . . ?
O31 Mn0H O44 173.4(3) . . ?
O31 Mn0H O52 101.3(3) . . ?
O31 Mn0H O27 95.9(3) . . ?
O13 Mn0I O33 98.3(3) . . ?
O13 Mn0I O35 96.7(3) . . ?
O13 Mn0I O47 87.9(4) . . ?
O13 Mn0I O3 84.4(5) . . ?
O13 Mn0I N022 174.0(4) . . ?
O13 Mn0I O49 89.4(4) . . ?
O13 Mn0I O25 88.1(4) . . ?
O13 Mn0I N0 168.7(7) . . ?
O33 Mn0I O35 91.0(4) . . ?
O33 Mn0I O47 103.1(6) . . ?
O33 Mn0I O3 164.4(6) . . ?
O33 Mn0I N022 84.4(5) . . ?
O33 Mn0I O49 80.0(6) . . ?
O33 Mn0I O25 170.8(5) . . ?
O33 Mn0I N0 92.0(7) . . ?
O35 Mn0I O47 164.4(6) . . ?
O35 Mn0I O3 103.9(7) . . ?
O35 Mn0I N022 88.5(4) . . ?
O35 Mn0I O49 169.8(6) . . ?
O35 Mn0I O25 81.7(5) . . ?
O35 Mn0I N0 87.7(7) . . ?
O47 Mn0I O3 61.6(8) . . ?
N022 Mn0I O47 86.2(5) . . ?
N022 Mn0I O3 91.5(6) . . ?
O49 Mn0I N0 87.7(7) . . ?
O25 Mn0I O49 106.7(6) . . ?
O25 Mn0I N0 82.2(7) . . ?
O6 Mn01 O16 88.3(2) . . ?
O6 Mn01 O26 82.04(18) . . ?
O6 Mn01 O30 102.1(2) . . ?
O6 Mn01 O44 165.2(2) . . ?
O12 Mn01 O6 96.3(2) . . ?
O12 Mn01 O16 165.6(2) . . ?
O12 Mn01 O26 81.39(18) . . ?
O12 Mn01 O30 106.9(2) . . ?
O12 Mn01 O44 89.2(2) . . ?
O16 Mn01 O26 85.72(17) . . ?
O16 Mn01 O30 85.4(2) . . ?
O30 Mn01 O26 170.05(19) . . ?
O44 Mn01 O16 83.3(2) . . ?
O44 Mn01 O26 85.24(19) . . ?
O44 Mn01 O30 89.3(2) . . ?
O53 Mn02 O4 97.4(2) . . ?
O53 Mn02 O6 90.3(2) . . ?
O53 Mn02 O8 90.6(2) . . ?
O53 Mn02 O16 83.0(2) . . ?
O4 Mn02 O16 172.8(2) . . ?
O6 Mn02 O4 94.5(2) . . ?
O6 Mn02 O8 162.6(2) . . ?
O6 Mn02 O16 78.3(2) . . ?
O8 Mn02 O4 102.7(2) . . ?
O8 Mn02 O16 84.5(2) . . ?
O34 Mn02 O53 169.1(2) . . ?
O34 Mn02 O4 92.1(2) . . ?
O34 Mn02 O6 83.7(2) . . ?
O34 Mn02 O8 92.4(2) . . ?
O34 Mn02 O16 86.9(2) . . ?
O10 Mn03 O14 92.9(2) . . ?
O10 Mn03 O20 165.3(2) . . ?
O10 Mn03 O26 79.65(19) . . ?
O10 Mn03 O19 93.3(2) . . ?
O12 Mn03 O10 83.4(2) . . ?
O12 Mn03 O14 165.5(2) . . ?
O12 Mn03 O20 91.6(2) . . ?
O12 Mn03 O26 87.23(19) . . ?
O12 Mn03 O19 93.1(2) . . ?
O14 Mn03 O26 78.3(2) . . ?
O14 Mn03 O19 101.1(2) . . ?
O20 Mn03 O14 88.5(2) . . ?
O20 Mn03 O26 86.35(19) . . ?
O20 Mn03 O19 100.8(2) . . ?
O19 Mn03 O26 172.8(2) . . ?
O6 Mn04 O18 93.3(2) . . ?
O6 Mn04 O20 93.4(2) . . ?
O6 Mn04 O26 87.2(2) . . ?
O6 Mn04 O34 83.8(2) . . ?
O6 Mn04 O7 169.1(2) . . ?
O18 Mn04 O26 173.1(2) . . ?
O20 Mn04 O18 101.6(2) . . ?
O20 Mn04 O26 85.27(19) . . ?
O34 Mn04 O18 95.0(2) . . ?
O34 Mn04 O20 163.4(2) . . ?
O34 Mn04 O26 78.2(2) . . ?
O7 Mn04 O18 95.9(2) . . ?
O7 Mn04 O20 90.5(2) . . ?
O7 Mn04 O26 83.0(2) . . ?
O7 Mn04 O34 89.6(2) . . ?
O26 Mn05 O16 85.99(18) . . ?
O26 Mn05 O42 83.1(2) . . ?
O26 Mn05 O13 86.7(2) . . ?
O34 Mn05 O16 82.38(19) . . ?
O34 Mn05 O26 88.5(2) . . ?
O34 Mn05 O42 166.2(2) . . ?
O34 Mn05 O13 99.6(2) . . ?
O42 Mn05 O16 86.14(19) . . ?
O42 Mn05 O13 90.8(2) . . ?
O13 Mn05 O16 172.37(18) . . ?
O37 Mn05 O16 81.73(19) . . ?
O37 Mn05 O26 165.9(2) . . ?
O37 Mn05 O34 96.7(2) . . ?
O37 Mn05 O42 89.2(2) . . ?
O37 Mn05 O13 105.3(2) . . ?
O10 Mn06 O24 101.6(2) . . ?
O10 Mn06 O26 88.8(2) . . ?
O10 Mn06 O32 96.4(2) . . ?
O10 Mn06 O42 167.1(2) . . ?
O10 Mn06 O44 83.41(19) . . ?
O24 Mn06 O44 170.56(19) . . ?
O26 Mn06 O24 85.7(2) . . ?
O26 Mn06 O44 86.40(19) . . ?
O32 Mn06 O24 103.3(2) . . ?
O32 Mn06 O26 168.3(2) . . ?
O32 Mn06 O42 90.4(2) . . ?
O32 Mn06 O44 83.8(2) . . ?
O42 Mn06 O24 87.3(2) . . ?
O42 Mn06 O26 82.5(2) . . ?
O42 Mn06 O44 86.51(19) . . ?
O8 Mn07 O16 86.01(19) . . ?
O8 Mn07 O5 99.0(2) . . ?
O22 Mn07 O8 165.4(2) . . ?
O22 Mn07 O16 80.0(2) . . ?
O22 Mn07 O28 92.3(2) . . ?
O22 Mn07 O5 95.1(2) . . ?
O28 Mn07 O8 89.0(2) . . ?
O28 Mn07 O16 79.0(2) . . ?
O28 Mn07 O5 100.7(2) . . ?
O37 Mn07 O8 91.9(2) . . ?
O37 Mn07 O16 87.71(19) . . ?
O37 Mn07 O22 83.4(2) . . ?
O37 Mn07 O28 166.6(2) . . ?
O37 Mn07 O5 92.4(2) . . ?
O5 Mn07 O16 175.0(2) . . ?
O16 Mn08 O42 87.15(18) . . ?
O16 Mn08 O52 86.8(2) . . ?
O22 Mn08 O16 88.3(2) . . ?
O22 Mn08 O42 83.94(19) . . ?
O22 Mn08 O44 167.6(2) . . ?
O22 Mn08 O52 99.6(2) . . ?
O44 Mn08 O16 83.0(2) . . ?
O44 Mn08 O42 86.76(19) . . ?
O44 Mn08 O52 88.8(2) . . ?
O52 Mn08 O42 172.89(19) . . ?
O23 Mn08 O16 167.8(2) . . ?
O23 Mn08 O22 98.1(2) . . ?
O23 Mn08 O42 83.2(2) . . ?
O23 Mn08 O44 88.9(2) . . ?
O23 Mn08 O52 102.3(2) . . ?
O53 Mn09 O16 80.74(18) . . ?
O28 Mn09 O53 90.6(2) . . ?
O28 Mn09 O16 79.13(19) . . ?
O28 Mn09 O52 90.0(2) . . ?
O28 Mn09 O43 93.5(2) . . ?
O30 Mn09 O53 92.9(2) . . ?
O30 Mn09 O16 83.7(2) . . ?
O30 Mn09 O28 161.7(2) . . ?
O30 Mn09 O52 81.3(2) . . ?
O30 Mn09 O43 104.0(2) . . ?
O52 Mn09 O53 162.2(2) . . ?
O52 Mn09 O16 81.9(2) . . ?
O43 Mn09 O53 95.0(3) . . ?
O43 Mn09 O16 171.4(3) . . ?
O43 Mn09 O52 102.7(3) . . ?
Mn02 O53 Mn09 105.0(2) . . ?
C14 O53 Mn02 116.4(5) . . ?
C14 O53 Mn09 121.2(5) . . ?
C18 O4 Mn02 125.5(5) . . ?
Mn02 O6 Mn01 103.9(2) . . ?
Mn04 O6 Mn01 109.0(2) . . ?
Mn04 O6 Mn02 93.6(2) . . ?
Mn02 O8 Mn07 104.3(2) . . ?
C25 O8 Mn02 119.1(5) . . ?
C25 O8 Mn07 119.2(5) . . ?
Mn0C O10 Mn03 94.4(2) . . ?
Mn06 O10 Mn0C 108.5(2) . . ?
Mn06 O10 Mn03 102.4(2) . . ?
Mn01 O12 Mn0C 102.9(2) . . ?
Mn03 O12 Mn0C 94.0(2) . . ?
Mn03 O12 Mn01 109.3(2) . . ?
Mn03 O14 Mn0A 110.2(2) . . ?
C55 O14 Mn0A 127.9(5) . . ?
C55 O14 Mn03 120.1(5) . . ?
Mn01 O16 Mn02 89.19(19) . . ?
Mn01 O16 Mn05 93.61(18) . . ?
Mn01 O16 Mn07 172.4(3) . . ?
Mn01 O16 Mn08 96.2(2) . . ?
Mn01 O16 Mn09 92.64(19) . . ?
Mn02 O16 Mn05 80.70(16) . . ?
Mn07 O16 Mn02 84.67(17) . . ?
Mn07 O16 Mn05 81.06(15) . . ?
Mn08 O16 Mn02 171.0(3) . . ?
Mn08 O16 Mn05 91.75(18) . . ?
Mn08 O16 Mn07 89.39(18) . . ?
Mn08 O16 Mn09 95.9(2) . . ?
Mn09 O16 Mn02 90.97(17) . . ?
Mn09 O16 Mn05 169.5(2) . . ?
Mn09 O16 Mn07 91.88(17) . . ?
C18 O18 Mn04 124.2(5) . . ?
Mn04 O20 Mn03 104.0(2) . . ?
C40 O20 Mn03 119.0(5) . . ?
C40 O20 Mn04 118.9(5) . . ?
Mn0B O22 Mn07 94.4(2) . . ?
Mn0B O22 Mn08 107.7(2) . . ?
Mn08 O22 Mn07 102.2(2) . . ?
Mn0A O24 Mn0D 99.8(2) . . ?
Mn0A O24 Mn06 95.86(19) . . ?
Mn06 O24 Mn0D 96.8(2) . . ?
C30 O24 Mn0A 116.9(5) . . ?
C30 O24 Mn0D 118.4(5) . . ?
C30 O24 Mn06 124.0(5) . . ?
Mn0A O26 Mn01 168.8(2) . . ?
Mn0A O26 Mn03 91.89(17) . . ?
Mn0A O26 Mn04 89.81(19) . . ?
Mn03 O26 Mn01 81.34(16) . . ?
Mn03 O26 Mn04 83.94(16) . . ?
Mn04 O26 Mn01 80.66(15) . . ?
Mn05 O26 Mn0A 91.7(2) . . ?
Mn05 O26 Mn01 94.12(18) . . ?
Mn05 O26 Mn03 172.8(3) . . ?
Mn05 O26 Mn04 89.84(19) . . ?
Mn05 O26 Mn06 97.0(2) . . ?
Mn06 O26 Mn0A 95.91(19) . . ?
Mn06 O26 Mn01 92.9(2) . . ?
Mn06 O26 Mn03 88.83(18) . . ?
Mn06 O26 Mn04 170.9(3) . . ?
Mn07 O28 Mn09 109.7(3) . . ?
C46 O28 Mn07 119.4(5) . . ?
C46 O28 Mn09 127.6(5) . . ?
Mn0G O30 Mn0H 109.6(3) . . ?
Mn0G O30 Mn01 128.1(3) . . ?
Mn01 O30 Mn0H 95.6(2) . . ?
Mn09 O30 Mn0G 118.0(3) . . ?
Mn09 O30 Mn0H 104.5(2) . . ?
Mn09 O30 Mn01 97.0(2) . . ?
Mn0E O32 Mn0F 93.7(2) . . ?
Mn06 O32 Mn0E 107.5(2) . . ?
Mn06 O32 Mn0F 102.0(3) . . ?
Mn02 O34 Mn04 92.8(2) . . ?
Mn02 O34 Mn05 109.2(3) . . ?
Mn05 O34 Mn04 103.3(2) . . ?
C58 O36 Mn0A 130.6(7) . . ?
Mn0F O38 Mn0D 109.7(2) . . ?
C62 O38 Mn0D 125.0(7) . . ?
C62 O38 Mn0F 121.6(8) . . ?
Mn0C O40 Mn0H 107.7(2) . . ?
C48 O40 Mn0C 117.9(5) . . ?
C48 O40 Mn0H 117.0(6) . . ?
Mn0B O42 Mn0D 89.20(17) . . ?
Mn0B O42 Mn08 80.55(16) . . ?
Mn0D O42 Mn08 167.0(2) . . ?
Mn0F O42 Mn0B 84.18(17) . . ?
Mn0F O42 Mn0D 89.87(16) . . ?
Mn0F O42 Mn08 81.22(17) . . ?
Mn05 O42 Mn0B 89.41(19) . . ?
Mn05 O42 Mn0D 93.5(2) . . ?
Mn05 O42 Mn0F 172.7(3) . . ?
Mn05 O42 Mn08 94.34(18) . . ?
Mn06 O42 Mn0B 171.0(3) . . ?
Mn06 O42 Mn0D 96.3(2) . . ?
Mn06 O42 Mn0F 88.66(19) . . ?
Mn06 O42 Mn05 97.4(2) . . ?
Mn06 O42 Mn08 92.99(19) . . ?
Mn0C O44 Mn0H 90.01(17) . . ?
Mn0C O44 Mn06 80.97(16) . . ?
Mn0E O44 Mn0C 83.91(17) . . ?
Mn0E O44 Mn0H 89.39(19) . . ?
Mn0E O44 Mn06 81.42(16) . . ?
Mn0H O44 Mn06 167.7(2) . . ?
Mn01 O44 Mn0C 89.00(19) . . ?
Mn01 O44 Mn0E 172.4(3) . . ?
Mn01 O44 Mn0H 93.4(2) . . ?
Mn01 O44 Mn06 94.7(2) . . ?
Mn08 O44 Mn0C 171.4(3) . . ?
Mn08 O44 Mn0E 89.2(2) . . ?
Mn08 O44 Mn0H 95.1(2) . . ?
Mn08 O44 Mn01 97.5(2) . . ?
Mn08 O44 Mn06 92.90(19) . . ?
C47 O46 Mn0F 126.6(6) . . ?
Mn0B O48 Mn0D 107.8(2) . . ?
C59 O48 Mn0B 118.3(6) . . ?
C59 O48 Mn0D 119.0(5) . . ?
C47 O50 Mn0E 125.7(6) . . ?
Mn08 O52 Mn0H 96.0(2) . . ?
Mn09 O52 Mn0H 97.9(2) . . ?
Mn09 O52 Mn08 94.8(2) . . ?
C63 O52 Mn0H 124.2(6) . . ?
C63 O52 Mn08 119.2(6) . . ?
C63 O52 Mn09 118.5(6) . . ?
Mn0A O13 Mn0D 103.2(2) . . ?
Mn0A O13 Mn0I 118.8(3) . . ?
Mn0A O13 Mn05 96.2(2) . . ?
Mn0I O13 Mn0D 110.4(2) . . ?
Mn0I O13 Mn05 129.4(2) . . ?
Mn05 O13 Mn0D 93.9(2) . . ?
Mn0E O27 Mn0H 110.5(3) . . ?
C5 O27 Mn0E 119.3(8) . . ?
C5 O27 Mn0H 125.4(8) . . ?
Mn04 O7 Mn0A 105.3(3) . . ?
C29 O7 Mn0A 120.0(5) . . ?
C29 O7 Mn04 117.0(5) . . ?
C36 O29 Mn0D 124.8(6) . . ?
Mn0G O15 H15 102.7 . . ?
C50 O15 Mn0G 147.9(8) . . ?
C50 O15 H15 109.5 . . ?
C68 O31 Mn0H 121.1(8) . . ?
C22 O2 Mn0G 138.4(6) . . ?
C36 O33 Mn0I 139.9(6) . . ?
C68 O17 Mn0G 140.6(9) . . ?
C58 O35 Mn0I 133.3(8) . . ?
Mn0G O9 H9 87.1 . . ?
C3 O9 Mn0G 130.8(11) . . ?
C3 O9 H9 109.5 . . ?
Mn05 O37 Mn0B 103.6(2) . . ?
Mn05 O37 Mn07 108.7(2) . . ?
Mn07 O37 Mn0B 93.5(2) . . ?
C12 O19 Mn03 125.1(5) . . ?
C12 O39 Mn0C 125.5(6) . . ?
C51 O5 Mn07 124.7(5) . . ?
Mn0B O41 Mn0F 105.9(2) . . ?
C61 O41 Mn0B 118.2(6) . . ?
C61 O41 Mn0F 116.5(6) . . ?
Mn0G O21 H21 124.9(18) . . ?
C28 O21 Mn0G 124.3(5) . . ?
C28 O21 H21 108.8(17) . . ?
C22 O43 Mn09 133.0(7) . . ?
C51 O11 Mn0B 125.8(5) . . ?
Mn0C O45 Mn0E 105.5(3) . . ?
C54 O45 Mn0C 121.5(6) . . ?
C54 O45 Mn0E 123.6(5) . . ?
Mn0F O23 Mn0E 95.4(2) . . ?
Mn08 O23 Mn0E 103.4(2) . . ?
Mn08 O23 Mn0F 109.0(3) . . ?
Mn0I O47 H47 121(2) . . ?
C70 O47 Mn0I 126.3(17) . . ?
C70 O47 H47 107(2) . . ?
Mn0I O3 H3 71.0 . . ?
C21 O3 Mn0I 136.8(19) . . ?
C21 O3 H3 109.5 . . ?
C1 N022 Mn0I 120.5(7) . . ?
C1 N022 C10 120.0 . . ?
C10 N022 Mn0I 118.1(7) . . ?
N022 C1 H1 120.0 . . ?
N022 C1 C4 120.0 . . ?
C4 C1 H1 120.0 . . ?
C1 C4 H4 120.0 . . ?
C6 C4 C1 120.0 . . ?
C6 C4 H4 120.0 . . ?
C4 C6 H6 120.0 . . ?
C8 C6 C4 120.0 . . ?
C8 C6 H6 120.0 . . ?
C6 C8 H8 120.0 . . ?
C10 C8 C6 120.0 . . ?
C10 C8 H8 120.0 . . ?
N022 C10 H10 120.0 . . ?
C8 C10 N022 120.0 . . ?
C8 C10 H10 120.0 . . ?
O19 C12 C27 117.5(8) . . ?
O39 C12 O19 125.2(8) . . ?
O39 C12 C27 117.3(9) . . ?
O53 C14 H14A 109.5 . . ?
O53 C14 H14B 109.5 . . ?
O53 C14 H14C 109.5 . . ?
H14A C14 H14B 109.5 . . ?
H14A C14 H14C 109.5 . . ?
H14B C14 H14C 109.5 . . ?
C32 C16 C24 109.5(9) . . ?
C34 C16 C24 109.5(9) . . ?
C34 C16 C32 108.9(8) . . ?
C51 C16 C24 110.1(8) . . ?
C51 C16 C32 111.1(7) . . ?
C51 C16 C34 107.6(8) . . ?
O4 C18 O18 125.3(8) . . ?
O4 C18 C49 116.9(7) . . ?
O18 C18 C49 117.8(7) . . ?
H20A C20 H20B 109.5 . . ?
H20A C20 H20C 109.5 . . ?
H20B C20 H20C 109.5 . . ?
C49 C20 H20A 109.5 . . ?
C49 C20 H20B 109.5 . . ?
C49 C20 H20C 109.5 . . ?
O2 C22 O43 123.3(9) . . ?
O2 C22 C7 119.2(8) . . ?
O43 C22 C7 117.5(8) . . ?
C16 C24 H24A 109.5 . . ?
C16 C24 H24B 109.5 . . ?
C16 C24 H24C 109.5 . . ?
H24A C24 H24B 109.5 . . ?
H24A C24 H24C 109.5 . . ?
H24B C24 H24C 109.5 . . ?
H26A C26 H26B 109.5 . . ?
H26A C26 H26C 109.5 . . ?
H26B C26 H26C 109.5 . . ?
C13 C26 H26A 109.5 . . ?
C13 C26 H26B 109.5 . . ?
C13 C26 H26C 109.5 . . ?
O21 C28 H28A 109.5 . . ?
O21 C28 H28B 109.5 . . ?
O21 C28 H28C 109.5 . . ?
H28A C28 H28B 109.5 . . ?
H28A C28 H28C 109.5 . . ?
H28B C28 H28C 109.5 . . ?
O24 C30 H30A 109.5 . . ?
O24 C30 H30B 109.5 . . ?
O24 C30 H30C 109.5 . . ?
H30A C30 H30B 109.5 . . ?
H30A C30 H30C 109.5 . . ?
H30B C30 H30C 109.5 . . ?
C16 C32 H32A 109.5 . . ?
C16 C32 H32B 109.5 . . ?
C16 C32 H32C 109.5 . . ?
H32A C32 H32B 109.5 . . ?
H32A C32 H32C 109.5 . . ?
H32B C32 H32C 109.5 . . ?
C16 C34 H34A 109.5 . . ?
C16 C34 H34B 109.5 . . ?
C16 C34 H34C 109.5 . . ?
H34A C34 H34B 109.5 . . ?
H34A C34 H34C 109.5 . . ?
H34B C34 H34C 109.5 . . ?
O29 C36 O33 125.1(8) . . ?
O29 C36 C13 116.6(9) . . ?
O33 C36 C13 118.3(9) . . ?
H38A C38 H38B 109.5 . . ?
H38A C38 H38C 109.5 . . ?
H38B C38 H38C 109.5 . . ?
C49 C38 H38A 109.5 . . ?
C49 C38 H38B 109.5 . . ?
C49 C38 H38C 109.5 . . ?
O20 C40 H40A 109.5 . . ?
O20 C40 H40B 109.5 . . ?
O20 C40 H40C 109.5 . . ?
H40A C40 H40B 109.5 . . ?
H40A C40 H40C 109.5 . . ?
H40B C40 H40C 109.5 . . ?
H42A C42 H42B 109.5 . . ?
H42A C42 H42C 109.5 . . ?
H42B C42 H42C 109.5 . . ?
C27 C42 H42A 109.5 . . ?
C27 C42 H42B 109.5 . . ?
C27 C42 H42C 109.5 . . ?
H44A C44 H44B 109.5 . . ?
H44A C44 H44C 109.5 . . ?
H44B C44 H44C 109.5 . . ?
C13 C44 H44A 109.5 . . ?
C13 C44 H44B 109.5 . . ?
C13 C44 H44C 109.5 . . ?
O28 C46 H46A 109.5 . . ?
O28 C46 H46B 109.5 . . ?
O28 C46 H46C 109.5 . . ?
H46A C46 H46B 109.5 . . ?
H46A C46 H46C 109.5 . . ?
H46B C46 H46C 109.5 . . ?
O40 C48 H48A 109.5 . . ?
O40 C48 H48B 109.5 . . ?
O40 C48 H48C 109.5 . . ?
H48A C48 H48B 109.5 . . ?
H48A C48 H48C 109.5 . . ?
H48B C48 H48C 109.5 . . ?
O15 C50 H50A 109.5 . . ?
O15 C50 H50B 109.5 . . ?
O15 C50 H50C 109.5 . . ?
H50A C50 H50B 109.5 . . ?
H50A C50 H50C 109.5 . . ?
H50B C50 H50C 109.5 . . ?
C60 C52 C78 109.4(10) . . ?
C60 C52 C39 109.2(10) . . ?
C60 C52 C47 111.2(8) . . ?
C78 C52 C39 110.6(15) . . ?
C47 C52 C78 106.7(9) . . ?
C47 C52 C39 109.6(8) . . ?
O45 C54 H54A 109.5 . . ?
O45 C54 H54B 109.5 . . ?
O45 C54 H54C 109.5 . . ?
H54A C54 H54B 109.5 . . ?
H54A C54 H54C 109.5 . . ?
H54B C54 H54C 109.5 . . ?
H56A C56 H56B 109.5 . . ?
H56A C56 H56C 109.5 . . ?
H56B C56 H56C 109.5 . . ?
C13 C56 H56A 109.5 . . ?
C13 C56 H56B 109.5 . . ?
C13 C56 H56C 109.5 . . ?
O36 C58 O35 125.3(10) . . ?
O36 C58 C64 114.8(11) . . ?
O35 C58 C64 119.8(11) . . ?
C52 C60 H60A 109.5 . . ?
C52 C60 H60B 109.5 . . ?
C52 C60 H60C 109.5 . . ?
H60A C60 H60B 109.5 . . ?
H60A C60 H60C 109.5 . . ?
H60B C60 H60C 109.5 . . ?
O38 C62 H62A 109.5 . . ?
O38 C62 H62B 109.5 . . ?
O38 C62 H62C 109.5 . . ?
H62A C62 H62B 109.5 . . ?
H62A C62 H62C 109.5 . . ?
H62B C62 H62C 109.5 . . ?
C58 C64 C31 109.2(10) . . ?
C72 C64 C58 113.7(11) . . ?
C72 C64 C31 107.3(11) . . ?
C74 C64 C58 107.0(11) . . ?
C74 C64 C72 114.1(11) . . ?
C74 C64 C31 105.1(11) . . ?
H66A C66 H66B 109.5 . . ?
H66A C66 H66C 109.5 . . ?
H66B C66 H66C 109.5 . . ?
C27 C66 H66A 109.5 . . ?
C27 C66 H66B 109.5 . . ?
C27 C66 H66C 109.5 . . ?
O31 C68 C76 118.7(12) . . ?
O17 C68 O31 123.1(10) . . ?
O17 C68 C76 118.2(11) . . ?
O47 C70 H70A 109.5 . . ?
O47 C70 H70B 109.5 . . ?
O47 C70 H70C 109.5 . . ?
H70A C70 H70B 109.5 . . ?
H70A C70 H70C 109.5 . . ?
H70B C70 H70C 109.5 . . ?
C64 C72 H72A 109.5 . . ?
C64 C72 H72B 109.5 . . ?
C64 C72 H72C 109.5 . . ?
H72A C72 H72B 109.5 . . ?
H72A C72 H72C 109.5 . . ?
H72B C72 H72C 109.5 . . ?
C64 C74 H74A 109.5 . . ?
C64 C74 H74B 109.5 . . ?
C64 C74 H74C 109.5 . . ?
H74A C74 H74B 109.5 . . ?
H74A C74 H74C 109.5 . . ?
H74B C74 H74C 109.5 . . ?
C68 C76 C41 105.3(17) . . ?
C68 C76 C43 94.6(17) . . ?
C68 C76 C69 104.9(12) . . ?
C68 C76 C71 114.2(12) . . ?
C41 C76 C43 107.9(16) . . ?
C23 C76 C68 123.2(19) . . ?
C23 C76 C41 112.5(17) . . ?
C23 C76 C43 111.3(16) . . ?
C71 C76 C69 110.5(12) . . ?
C37 C76 C68 109.6(11) . . ?
C37 C76 C69 108.4(12) . . ?
C37 C76 C71 109.0(11) . . ?
C52 C78 H78A 109.5 . . ?
C52 C78 H78B 109.5 . . ?
C52 C78 H78C 109.5 . . ?
H78A C78 H78B 109.5 . . ?
H78A C78 H78C 109.5 . . ?
H78B C78 H78C 109.5 . . ?
C52 C39 H39A 109.5 . . ?
C52 C39 H39B 109.5 . . ?
C52 C39 H39C 109.5 . . ?
H39A C39 H39B 109.5 . . ?
H39A C39 H39C 109.5 . . ?
H39B C39 H39C 109.5 . . ?
O27 C5 H5A 109.5 . . ?
O27 C5 H5B 109.5 . . ?
O27 C5 H5C 109.5 . . ?
H5A C5 H5B 109.5 . . ?
H5A C5 H5C 109.5 . . ?
H5B C5 H5C 109.5 . . ?
C76 C41 H41A 109.5 . . ?
C76 C41 H41B 109.5 . . ?
C76 C41 H41C 109.5 . . ?
H41A C41 H41B 109.5 . . ?
H41A C41 H41C 109.5 . . ?
H41B C41 H41C 109.5 . . ?
O3 C21 H21A 109.5 . . ?
O3 C21 H21B 109.5 . . ?
O3 C21 H21C 109.5 . . ?
H21A C21 H21B 109.5 . . ?
H21A C21 H21C 109.5 . . ?
H21B C21 H21C 109.5 . . ?
C76 C43 H43A 109.5 . . ?
C76 C43 H43B 109.5 . . ?
C76 C43 H43C 109.5 . . ?
H43A C43 H43B 109.5 . . ?
H43A C43 H43C 109.5 . . ?
H43B C43 H43C 109.5 . . ?
H11A C11 H11B 109.5 . . ?
H11A C11 H11C 109.5 . . ?
H11B C11 H11C 109.5 . . ?
C7 C11 H11A 109.5 . . ?
C7 C11 H11B 109.5 . . ?
C7 C11 H11C 109.5 . . ?
H45A C45 H45B 109.5 . . ?
H45A C45 H45C 109.5 . . ?
H45B C45 H45C 109.5 . . ?
C7 C45 H45A 109.5 . . ?
C7 C45 H45B 109.5 . . ?
C7 C45 H45C 109.5 . . ?
C76 C23 H23A 109.5 . . ?
C76 C23 H23B 109.5 . . ?
C76 C23 H23C 109.5 . . ?
H23A C23 H23B 109.5 . . ?
H23A C23 H23C 109.5 . . ?
H23B C23 H23C 109.5 . . ?
O46 C47 C52 117.9(8) . . ?
O50 C47 O46 123.4(9) . . ?
O50 C47 C52 118.6(8) . . ?
O9 C3 H3A 109.5 . . ?
O9 C3 H3B 109.5 . . ?
O9 C3 H3C 109.5 . . ?
H3A C3 H3B 109.5 . . ?
H3A C3 H3C 109.5 . . ?
H3B C3 H3C 109.5 . . ?
C20 C49 C18 108.5(7) . . ?
C20 C49 C38 110.2(7) . . ?
C38 C49 C18 111.5(7) . . ?
C53 C49 C18 107.3(7) . . ?
C53 C49 C20 109.4(7) . . ?
C53 C49 C38 109.8(8) . . ?
O8 C25 H25A 109.5 . . ?
O8 C25 H25B 109.5 . . ?
O8 C25 H25C 109.5 . . ?
H25A C25 H25B 109.5 . . ?
H25A C25 H25C 109.5 . . ?
H25B C25 H25C 109.5 . . ?
O5 C51 C16 116.1(7) . . ?
O11 C51 O5 124.7(8) . . ?
O11 C51 C16 119.2(7) . . ?
C26 C13 C36 108.0(7) . . ?
C26 C13 C44 109.3(9) . . ?
C44 C13 C36 110.6(8) . . ?
C56 C13 C26 110.9(9) . . ?
C56 C13 C36 107.4(8) . . ?
C56 C13 C44 110.5(8) . . ?
C49 C53 H53A 109.5 . . ?
C49 C53 H53B 109.5 . . ?
C49 C53 H53C 109.5 . . ?
H53A C53 H53B 109.5 . . ?
H53A C53 H53C 109.5 . . ?
H53B C53 H53C 109.5 . . ?
C12 C27 C42 106.7(7) . . ?
C12 C27 C57 109.7(8) . . ?
C42 C27 C57 106.8(10) . . ?
C66 C27 C12 112.4(9) . . ?
C66 C27 C42 109.4(10) . . ?
C66 C27 C57 111.5(10) . . ?
O14 C55 H55A 109.5 . . ?
O14 C55 H55B 109.5 . . ?
O14 C55 H55C 109.5 . . ?
H55A C55 H55B 109.5 . . ?
H55A C55 H55C 109.5 . . ?
H55B C55 H55C 109.5 . . ?
C22 C7 C11 103.0(10) . . ?
C22 C7 C15 108.1(12) . . ?
C22 C7 C35 103.2(12) . . ?
C45 C7 C22 118.3(12) . . ?
C45 C7 C11 107.6(14) . . ?
C45 C7 C15 114.5(15) . . ?
C15 C7 C11 103.8(12) . . ?
C75 C7 C22 108.2(11) . . ?
C75 C7 C35 103.6(12) . . ?
C75 C7 C19 118.5(13) . . ?
C19 C7 C22 116.2(13) . . ?
C19 C7 C35 105.0(13) . . ?
C27 C57 H57A 109.5 . . ?
C27 C57 H57B 109.5 . . ?
C27 C57 H57C 109.5 . . ?
H57A C57 H57B 109.5 . . ?
H57A C57 H57C 109.5 . . ?
H57B C57 H57C 109.5 . . ?
O7 C29 H29A 109.5 . . ?
O7 C29 H29B 109.5 . . ?
O7 C29 H29C 109.5 . . ?
H29A C29 H29B 109.5 . . ?
H29A C29 H29C 109.5 . . ?
H29B C29 H29C 109.5 . . ?
O48 C59 H59A 109.5 . . ?
O48 C59 H59B 109.5 . . ?
O48 C59 H59C 109.5 . . ?
H59A C59 H59B 109.5 . . ?
H59A C59 H59C 109.5 . . ?
H59B C59 H59C 109.5 . . ?
C7 C15 H15A 109.5 . . ?
C7 C15 H15B 109.5 . . ?
C7 C15 H15C 109.5 . . ?
H15A C15 H15B 109.5 . . ?
H15A C15 H15C 109.5 . . ?
H15B C15 H15C 109.5 . . ?
O41 C61 H61A 109.5 . . ?
O41 C61 H61B 109.5 . . ?
O41 C61 H61C 109.5 . . ?
H61A C61 H61B 109.5 . . ?
H61A C61 H61C 109.5 . . ?
H61B C61 H61C 109.5 . . ?
C64 C31 H31A 109.5 . . ?
C64 C31 H31B 109.5 . . ?
C64 C31 H31C 109.5 . . ?
H31A C31 H31B 109.5 . . ?
H31A C31 H31C 109.5 . . ?
H31B C31 H31C 109.5 . . ?
O52 C63 H63A 109.5 . . ?
O52 C63 H63B 109.5 . . ?
O52 C63 H63C 109.5 . . ?
H63A C63 H63B 109.5 . . ?
H63A C63 H63C 109.5 . . ?
H63B C63 H63C 109.5 . . ?
Mn0I O49 H49 117.9 . . ?
C77 O49 Mn0I 132.5(12) . . ?
C77 O49 H49 109.5 . . ?
Mn0I O25 H25 54.0 . . ?
C9 O25 Mn0I 143.1(14) . . ?
C9 O25 H25 109.5 . . ?
Mn0G O51 H51 90.4 . . ?
C73 O51 Mn0G 129.3(17) . . ?
C73 O51 H51 109.5 . . ?
C2 N0 Mn0I 119.8(11) . . ?
C2 N0 C17 120.0 . . ?
C17 N0 Mn0I 119.1(11) . . ?
N0 C2 H2 120.0 . . ?
N0 C2 C65 120.0 . . ?
C65 C2 H2 120.0 . . ?
C2 C65 H65 120.0 . . ?
C2 C65 C33 120.0 . . ?
C33 C65 H65 120.0 . . ?
C65 C33 H33 120.0 . . ?
C67 C33 C65 120.0 . . ?
C67 C33 H33 120.0 . . ?
C33 C67 H67 120.0 . . ?
C33 C67 C17 120.0 . . ?
C17 C67 H67 120.0 . . ?
N0 C17 H17 120.0 . . ?
C67 C17 N0 120.0 . . ?
C67 C17 H17 120.0 . . ?
C76 C69 H69A 109.5 . . ?
C76 C69 H69B 109.5 . . ?
C76 C69 H69C 109.5 . . ?
H69A C69 H69B 109.5 . . ?
H69A C69 H69C 109.5 . . ?
H69B C69 H69C 109.5 . . ?
C7 C35 H35A 109.5 . . ?
C7 C35 H35B 109.5 . . ?
C7 C35 H35C 109.5 . . ?
H35A C35 H35B 109.5 . . ?
H35A C35 H35C 109.5 . . ?
H35B C35 H35C 109.5 . . ?
C76 C71 H71A 109.5 . . ?
C76 C71 H71B 109.5 . . ?
C76 C71 H71C 109.5 . . ?
H71A C71 H71B 109.5 . . ?
H71A C71 H71C 109.5 . . ?
H71B C71 H71C 109.5 . . ?
O25 C9 H9A 109.5 . . ?
O25 C9 H9B 109.5 . . ?
O25 C9 H9C 109.5 . . ?
H9A C9 H9B 109.5 . . ?
H9A C9 H9C 109.5 . . ?
H9B C9 H9C 109.5 . . ?
O51 C73 H73A 109.5 . . ?
O51 C73 H73B 109.5 . . ?
O51 C73 H73C 109.5 . . ?
H73A C73 H73B 109.5 . . ?
H73A C73 H73C 109.5 . . ?
H73B C73 H73C 109.5 . . ?
C76 C37 H37A 109.5 . . ?
C76 C37 H37B 109.5 . . ?
C76 C37 H37C 109.5 . . ?
H37A C37 H37B 109.5 . . ?
H37A C37 H37C 109.5 . . ?
H37B C37 H37C 109.5 . . ?
C7 C75 H75A 109.5 . . ?
C7 C75 H75B 109.5 . . ?
C7 C75 H75C 109.5 . . ?
H75A C75 H75B 109.5 . . ?
H75A C75 H75C 109.5 . . ?
H75B C75 H75C 109.5 . . ?
C7 C19 H19A 109.5 . . ?
C7 C19 H19B 109.5 . . ?
C7 C19 H19C 109.5 . . ?
H19A C19 H19B 109.5 . . ?
H19A C19 H19C 109.5 . . ?
H19B C19 H19C 109.5 . . ?
O49 C77 H77A 109.5 . . ?
O49 C77 H77B 109.5 . . ?
O49 C77 H77C 109.5 . . ?
H77A C77 H77B 109.5 . . ?
H77A C77 H77C 109.5 . . ?
H77B C77 H77C 109.5 . . ?
C79 O1 H1A 109.5 . . ?
O1 C79 H79A 109.5 . . ?
O1 C79 H79B 109.5 . . ?
O1 C79 H79C 109.5 . . ?
H79A C79 H79B 109.5 . . ?
H79A C79 H79C 109.5 . . ?
H79B C79 H79C 109.5 . . ?

loop_
_geom_bond_atom_site_label_1
_geom_bond_atom_site_label_2
_geom_bond_distance
_geom_bond_site_symmetry_2
_geom_bond_publ_flag
Mn0A O14 1.996(5) . ?
Mn0A O24 2.059(6) . ?
Mn0A O26 2.232(5) . ?
Mn0A O36 2.029(6) . ?
Mn0A O13 1.915(5) . ?
Mn0A O7 2.115(6) . ?
Mn0B O22 1.914(5) . ?
Mn0B O42 2.350(5) . ?
Mn0B O48 1.916(5) . ?
Mn0B O37 1.963(6) . ?
Mn0B O41 1.970(6) . ?
Mn0B O11 2.132(5) . ?
Mn0C O10 1.921(5) . ?
Mn0C O12 1.950(5) . ?
Mn0C O40 1.921(5) . ?
Mn0C O44 2.337(5) . ?
Mn0C O39 2.117(5) . ?
Mn0C O45 1.947(6) . ?
Mn0D O24 2.156(5) . ?
Mn0D O38 2.152(6) . ?
Mn0D O42 2.357(5) . ?
Mn0D O48 2.170(5) . ?
Mn0D O13 2.196(6) . ?
Mn0D O29 2.068(6) . ?
Mn0E O32 1.947(5) . ?
Mn0E O44 2.329(5) . ?
Mn0E O50 2.095(6) . ?
Mn0E O27 1.909(6) . ?
Mn0E O45 1.972(5) . ?
Mn0E O23 1.939(5) . ?
Mn0F O32 1.967(5) . ?
Mn0F O38 1.908(6) . ?
Mn0F O42 2.347(5) . ?
Mn0F O46 2.119(7) . ?
Mn0F O41 1.975(6) . ?
Mn0F O23 1.922(5) . ?
Mn0G O30 2.120(5) . ?
Mn0G O15 2.163(7) . ?
Mn0G O2 2.147(7) . ?
Mn0G O17 2.122(8) . ?
Mn0G O9 2.154(10) . ?
Mn0G O21 2.195(6) . ?
Mn0G O51 2.233(14) . ?
Mn0H O30 2.138(6) . ?
Mn0H O40 2.189(6) . ?
Mn0H O44 2.360(5) . ?
Mn0H O52 2.156(5) . ?
Mn0H O27 2.102(6) . ?
Mn0H O31 2.071(7) . ?
Mn0I O13 2.097(6) . ?
Mn0I O33 2.135(7) . ?
Mn0I O35 2.135(8) . ?
Mn0I O47 2.245(10) . ?
Mn0I O3 2.259(12) . ?
Mn0I N022 2.235(8) . ?
Mn0I O49 2.226(10) . ?
Mn0I O25 2.222(11) . ?
Mn0I N0 2.270(12) . ?
Mn01 O6 1.935(5) . ?
Mn01 O12 1.918(5) . ?
Mn01 O16 1.968(5) . ?
Mn01 O26 2.500(5) . ?
Mn01 O30 2.122(5) . ?
Mn01 O44 1.962(5) . ?
Mn02 O53 1.926(5) . ?
Mn02 O4 2.107(6) . ?
Mn02 O6 1.927(5) . ?
Mn02 O8 1.964(5) . ?
Mn02 O16 2.348(5) . ?
Mn02 O34 1.921(5) . ?
Mn03 O10 1.931(5) . ?
Mn03 O12 1.915(5) . ?
Mn03 O14 1.966(5) . ?
Mn03 O20 1.963(5) . ?
Mn03 O26 2.291(5) . ?
Mn03 O19 2.105(6) . ?
Mn04 O6 1.909(5) . ?
Mn04 O18 2.099(6) . ?
Mn04 O20 1.961(5) . ?
Mn04 O26 2.332(5) . ?
Mn04 O34 1.938(5) . ?
Mn04 O7 1.935(5) . ?
Mn05 O16 2.503(5) . ?
Mn05 O26 1.951(5) . ?
Mn05 O34 1.935(5) . ?
Mn05 O42 1.957(5) . ?
Mn05 O13 2.120(5) . ?
Mn05 O37 1.908(5) . ?
Mn06 O10 1.909(5) . ?
Mn06 O24 2.153(5) . ?
Mn06 O26 1.973(5) . ?
Mn06 O32 1.918(5) . ?
Mn06 O42 1.956(5) . ?
Mn06 O44 2.448(5) . ?
Mn07 O8 1.982(6) . ?
Mn07 O16 2.278(5) . ?
Mn07 O22 1.942(6) . ?
Mn07 O28 1.945(5) . ?
Mn07 O37 1.921(5) . ?
Mn07 O5 2.092(5) . ?
Mn08 O16 1.988(5) . ?
Mn08 O22 1.923(5) . ?
Mn08 O42 2.442(5) . ?
Mn08 O44 1.952(5) . ?
Mn08 O52 2.141(5) . ?
Mn08 O23 1.908(5) . ?
Mn09 O53 2.178(6) . ?
Mn09 O16 2.220(5) . ?
Mn09 O28 2.009(6) . ?
Mn09 O30 1.925(6) . ?
Mn09 O52 2.109(6) . ?
Mn09 O43 2.026(6) . ?
O53 C14 1.438(9) . ?
O4 C18 1.256(10) . ?
O8 C25 1.401(10) . ?
O14 C55 1.419(9) . ?
O18 C18 1.266(9) . ?
O20 C40 1.432(9) . ?
O24 C30 1.437(9) . ?
O28 C46 1.417(10) . ?
O36 C58 1.239(14) . ?
O38 C62 1.385(11) . ?
O40 C48 1.450(11) . ?
O46 C47 1.270(11) . ?
O48 C59 1.430(10) . ?
O50 C47 1.267(11) . ?
O52 C63 1.451(11) . ?
O27 C5 1.358(17) . ?
O7 C29 1.434(12) . ?
O29 C36 1.231(12) . ?
O15 H15 0.8400 . ?
O15 C50 1.311(13) . ?
O31 C68 1.238(14) . ?
O2 C22 1.228(12) . ?
O33 C36 1.259(12) . ?
O17 C68 1.228(15) . ?
O35 C58 1.248(14) . ?
O9 H9 0.8400 . ?
O9 C3 1.427(16) . ?
O19 C12 1.274(11) . ?
O39 C12 1.253(11) . ?
O5 C51 1.288(9) . ?
O41 C61 1.473(13) . ?
O21 H21 0.872(10) . ?
O21 C28 1.444(10) . ?
O43 C22 1.235(11) . ?
O11 C51 1.251(10) . ?
O45 C54 1.428(10) . ?
O47 H47 0.872(10) . ?
O47 C70 1.44(2) . ?
O3 H3 0.8400 . ?
O3 C21 1.242(19) . ?
N022 C1 1.3900 . ?
N022 C10 1.3900 . ?
C1 H1 0.9500 . ?
C1 C4 1.3900 . ?
C4 H4 0.9500 . ?
C4 C6 1.3900 . ?
C6 H6 0.9500 . ?
C6 C8 1.3900 . ?
C8 H8 0.9500 . ?
C8 C10 1.3900 . ?
C10 H10 0.9500 . ?
C12 C27 1.517(11) . ?
C14 H14A 0.9800 . ?
C14 H14B 0.9800 . ?
C14 H14C 0.9800 . ?
C16 C24 1.535(16) . ?
C16 C32 1.532(12) . ?
C16 C34 1.518(15) . ?
C16 C51 1.516(12) . ?
C18 C49 1.544(12) . ?
C20 H20A 0.9800 . ?
C20 H20B 0.9800 . ?
C20 H20C 0.9800 . ?
C20 C49 1.526(10) . ?
C22 C7 1.532(11) . ?
C24 H24A 0.9800 . ?
C24 H24B 0.9800 . ?
C24 H24C 0.9800 . ?
C26 H26A 0.9800 . ?
C26 H26B 0.9800 . ?
C26 H26C 0.9800 . ?
C26 C13 1.533(13) . ?
C28 H28A 0.9800 . ?
C28 H28B 0.9800 . ?
C28 H28C 0.9800 . ?
C30 H30A 0.9800 . ?
C30 H30B 0.9800 . ?
C30 H30C 0.9800 . ?
C32 H32A 0.9800 . ?
C32 H32B 0.9800 . ?
C32 H32C 0.9800 . ?
C34 H34A 0.9800 . ?
C34 H34B 0.9800 . ?
C34 H34C 0.9800 . ?
C36 C13 1.548(11) . ?
C38 H38A 0.9800 . ?
C38 H38B 0.9800 . ?
C38 H38C 0.9800 . ?
C38 C49 1.530(13) . ?
C40 H40A 0.9800 . ?
C40 H40B 0.9800 . ?
C40 H40C 0.9800 . ?
C42 H42A 0.9800 . ?
C42 H42B 0.9800 . ?
C42 H42C 0.9800 . ?
C42 C27 1.542(14) . ?
C44 H44A 0.9800 . ?
C44 H44B 0.9800 . ?
C44 H44C 0.9800 . ?
C44 C13 1.538(15) . ?
C46 H46A 0.9800 . ?
C46 H46B 0.9800 . ?
C46 H46C 0.9800 . ?
C48 H48A 0.9800 . ?
C48 H48B 0.9800 . ?
C48 H48C 0.9800 . ?
C50 H50A 0.9800 . ?
C50 H50B 0.9800 . ?
C50 H50C 0.9800 . ?
C52 C60 1.515(11) . ?
C52 C78 1.530(13) . ?
C52 C39 1.537(12) . ?
C52 C47 1.526(11) . ?
C54 H54A 0.9800 . ?
C54 H54B 0.9800 . ?
C54 H54C 0.9800 . ?
C56 H56A 0.9800 . ?
C56 H56B 0.9800 . ?
C56 H56C 0.9800 . ?
C56 C13 1.522(15) . ?
C58 C64 1.541(15) . ?
C60 H60A 0.9800 . ?
C60 H60B 0.9800 . ?
C60 H60C 0.9800 . ?
C62 H62A 0.9800 . ?
C62 H62B 0.9800 . ?
C62 H62C 0.9800 . ?
C64 C72 1.479(17) . ?
C64 C74 1.456(18) . ?
C64 C31 1.597(19) . ?
C66 H66A 0.9800 . ?
C66 H66B 0.9800 . ?
C66 H66C 0.9800 . ?
C66 C27 1.472(16) . ?
C68 C76 1.510(11) . ?
C70 H70A 0.9800 . ?
C70 H70B 0.9800 . ?
C70 H70C 0.9800 . ?
C72 H72A 0.9800 . ?
C72 H72B 0.9800 . ?
C72 H72C 0.9800 . ?
C74 H74A 0.9800 . ?
C74 H74B 0.9800 . ?
C74 H74C 0.9800 . ?
C76 C41 1.528(15) . ?
C76 C43 1.534(16) . ?
C76 C23 1.489(15) . ?
C76 C69 1.546(14) . ?
C76 C71 1.527(13) . ?
C76 C37 1.504(13) . ?
C78 H78A 0.9800 . ?
C78 H78B 0.9800 . ?
C78 H78C 0.9800 . ?
C39 H39A 0.9800 . ?
C39 H39B 0.9800 . ?
C39 H39C 0.9800 . ?
C5 H5A 0.9800 . ?
C5 H5B 0.9800 . ?
C5 H5C 0.9800 . ?
C41 H41A 0.9800 . ?
C41 H41B 0.9800 . ?
C41 H41C 0.9800 . ?
C21 H21A 0.9800 . ?
C21 H21B 0.9800 . ?
C21 H21C 0.9800 . ?
C43 H43A 0.9800 . ?
C43 H43B 0.9800 . ?
C43 H43C 0.9800 . ?
C11 H11A 0.9800 . ?
C11 H11B 0.9800 . ?
C11 H11C 0.9800 . ?
C11 C7 1.588(15) . ?
C45 H45A 0.9800 . ?
C45 H45B 0.9800 . ?
C45 H45C 0.9800 . ?
C45 C7 1.488(14) . ?
C23 H23A 0.9800 . ?
C23 H23B 0.9800 . ?
C23 H23C 0.9800 . ?
C3 H3A 0.9800 . ?
C3 H3B 0.9800 . ?
C3 H3C 0.9800 . ?
C49 C53 1.526(12) . ?
C25 H25A 0.9800 . ?
C25 H25B 0.9800 . ?
C25 H25C 0.9800 . ?
C53 H53A 0.9800 . ?
C53 H53B 0.9800 . ?
C53 H53C 0.9800 . ?
C27 C57 1.543(16) . ?
C55 H55A 0.9800 . ?
C55 H55B 0.9800 . ?
C55 H55C 0.9800 . ?
C7 C15 1.536(14) . ?
C7 C35 1.598(14) . ?
C7 C75 1.499(14) . ?
C7 C19 1.505(13) . ?
C57 H57A 0.9800 . ?
C57 H57B 0.9800 . ?
C57 H57C 0.9800 . ?
C29 H29A 0.9800 . ?
C29 H29B 0.9800 . ?
C29 H29C 0.9800 . ?
C59 H59A 0.9800 . ?
C59 H59B 0.9800 . ?
C59 H59C 0.9800 . ?
C15 H15A 0.9800 . ?
C15 H15B 0.9800 . ?
C15 H15C 0.9800 . ?
C61 H61A 0.9800 . ?
C61 H61B 0.9800 . ?
C61 H61C 0.9800 . ?
C31 H31A 0.9800 . ?
C31 H31B 0.9800 . ?
C31 H31C 0.9800 . ?
C63 H63A 0.9800 . ?
C63 H63B 0.9800 . ?
C63 H63C 0.9800 . ?
O49 H49 0.8400 . ?
O49 C77 1.434(17) . ?
O25 H25 0.8400 . ?
O25 C9 1.222(17) . ?
O51 H51 0.8400 . ?
O51 C73 1.420(18) . ?
N0 C2 1.3900 . ?
N0 C17 1.3900 . ?
C2 H2 0.9500 . ?
C2 C65 1.3900 . ?
C65 H65 0.9500 . ?
C65 C33 1.3900 . ?
C33 H33 0.9500 . ?
C33 C67 1.3900 . ?
C67 H67 0.9500 . ?
C67 C17 1.3900 . ?
C17 H17 0.9500 . ?
C69 H69A 0.9800 . ?
C69 H69B 0.9800 . ?
C69 H69C 0.9800 . ?
C35 H35A 0.9800 . ?
C35 H35B 0.9800 . ?
C35 H35C 0.9800 . ?
C71 H71A 0.9800 . ?
C71 H71B 0.9800 . ?
C71 H71C 0.9800 . ?
C9 H9A 0.9800 . ?
C9 H9B 0.9800 . ?
C9 H9C 0.9800 . ?
C73 H73A 0.9800 . ?
C73 H73B 0.9800 . ?
C73 H73C 0.9800 . ?
C37 H37A 0.9800 . ?
C37 H37B 0.9800 . ?
C37 H37C 0.9800 . ?
C75 H75A 0.9800 . ?
C75 H75B 0.9800 . ?
C75 H75C 0.9800 . ?
C19 H19A 0.9800 . ?
C19 H19B 0.9800 . ?
C19 H19C 0.9800 . ?
C77 H77A 0.9800 . ?
C77 H77B 0.9800 . ?
C77 H77C 0.9800 . ?
O1 H1A 0.8400 . ?
O1 C79 1.417(14) . ?
C79 H79A 0.9800 . ?
C79 H79B 0.9800 . ?
C79 H79C 0.9800 . ?

loop_
_geom_torsion_atom_site_label_1
_geom_torsion_atom_site_label_2
_geom_torsion_atom_site_label_3
_geom_torsion_atom_site_label_4
_geom_torsion
_geom_torsion_site_symmetry_1
_geom_torsion_site_symmetry_2
_geom_torsion_site_symmetry_3
_geom_torsion_site_symmetry_4
_geom_torsion_publ_flag
Mn0A O36 C58 O35 6(2) . . . . ?
Mn0A O36 C58 C64 -178.0(8) . . . . ?
Mn0B O11 C51 O5 10.2(13) . . . . ?
Mn0B O11 C51 C16 -170.3(6) . . . . ?
Mn0C O39 C12 O19 2.7(12) . . . . ?
Mn0C O39 C12 C27 -178.1(5) . . . . ?
Mn0D O29 C36 O33 -8.1(15) . . . . ?
Mn0D O29 C36 C13 170.4(6) . . . . ?
Mn0E O50 C47 O46 -14.9(13) . . . . ?
Mn0E O50 C47 C52 161.3(7) . . . . ?
Mn0F O46 C47 O50 8.7(14) . . . . ?
Mn0F O46 C47 C52 -167.5(7) . . . . ?
Mn0G O2 C22 O43 5(2) . . . . ?
Mn0G O2 C22 C7 -174.9(9) . . . . ?
Mn0G O17 C68 O31 -47(3) . . . . ?
Mn0G O17 C68 C76 131.1(12) . . . . ?
Mn0H O31 C68 O17 -3(2) . . . . ?
Mn0H O31 C68 C76 178.6(9) . . . . ?
Mn0I O33 C36 O29 -30.7(19) . . . . ?
Mn0I O33 C36 C13 150.8(9) . . . . ?
Mn0I O35 C58 O36 27(2) . . . . ?
Mn0I O35 C58 C64 -148.6(10) . . . . ?
Mn0I N022 C1 C4 166.4(11) . . . . ?
Mn0I N022 C10 C8 -166.7(11) . . . . ?
Mn0I N0 C2 C65 168.0(16) . . . . ?
Mn0I N0 C17 C67 -168.1(16) . . . . ?
Mn02 O4 C18 O18 0.1(11) . . . . ?
Mn02 O4 C18 C49 -179.1(5) . . . . ?
Mn03 O19 C12 O39 0.2(12) . . . . ?
Mn03 O19 C12 C27 -179.0(5) . . . . ?
Mn04 O18 C18 O4 -5.1(11) . . . . ?
Mn04 O18 C18 C49 174.2(5) . . . . ?
Mn07 O5 C51 O11 -7.9(13) . . . . ?
Mn07 O5 C51 C16 172.6(6) . . . . ?
Mn09 O43 C22 O2 13(2) . . . . ?
Mn09 O43 C22 C7 -167.5(8) . . . . ?
O4 C18 C49 C20 -55.0(9) . . . . ?
O4 C18 C49 C38 -176.5(7) . . . . ?
O4 C18 C49 C53 63.2(9) . . . . ?
O18 C18 C49 C20 125.8(8) . . . . ?
O18 C18 C49 C38 4.2(10) . . . . ?
O18 C18 C49 C53 -116.1(8) . . . . ?
O36 C58 C64 C72 -151.5(13) . . . . ?
O36 C58 C64 C74 81.5(15) . . . . ?
O36 C58 C64 C31 -31.8(16) . . . . ?
O29 C36 C13 C26 54.4(13) . . . . ?
O29 C36 C13 C44 174.0(9) . . . . ?
O29 C36 C13 C56 -65.3(11) . . . . ?
O31 C68 C76 C41 158(2) . . . . ?
O31 C68 C76 C43 -92(2) . . . . ?
O31 C68 C76 C23 28(3) . . . . ?
O31 C68 C76 C69 51.7(17) . . . . ?
O31 C68 C76 C71 172.9(15) . . . . ?
O31 C68 C76 C37 -64.4(19) . . . . ?
O2 C22 C7 C11 -63.4(17) . . . . ?
O2 C22 C7 C45 178(2) . . . . ?
O2 C22 C7 C15 46.0(19) . . . . ?
O2 C22 C7 C35 139.9(15) . . . . ?
O2 C22 C7 C75 -110.7(17) . . . . ?
O2 C22 C7 C19 26(2) . . . . ?
O33 C36 C13 C26 -127.0(11) . . . . ?
O33 C36 C13 C44 -7.4(13) . . . . ?
O33 C36 C13 C56 113.3(11) . . . . ?
O17 C68 C76 C41 -20(3) . . . . ?
O17 C68 C76 C43 90(2) . . . . ?
O17 C68 C76 C23 -151(2) . . . . ?
O17 C68 C76 C69 -126.7(16) . . . . ?
O17 C68 C76 C71 -6(2) . . . . ?
O17 C68 C76 C37 117.1(17) . . . . ?
O35 C58 C64 C72 24(2) . . . . ?
O35 C58 C64 C74 -102.6(15) . . . . ?
O35 C58 C64 C31 144.1(13) . . . . ?
O19 C12 C27 C42 -106.8(10) . . . . ?
O19 C12 C27 C66 13.2(13) . . . . ?
O19 C12 C27 C57 137.9(9) . . . . ?
O39 C12 C27 C42 74.0(11) . . . . ?
O39 C12 C27 C66 -166.1(10) . . . . ?
O39 C12 C27 C57 -41.4(12) . . . . ?
O43 C22 C7 C11 117.1(15) . . . . ?
O43 C22 C7 C45 -1(2) . . . . ?
O43 C22 C7 C15 -133.5(16) . . . . ?
O43 C22 C7 C35 -39.6(16) . . . . ?
O43 C22 C7 C75 69.8(17) . . . . ?
O43 C22 C7 C19 -154.0(16) . . . . ?
N022 C1 C4 C6 0.0 . . . . ?
C1 N022 C10 C8 0.0 . . . . ?
C1 C4 C6 C8 0.0 . . . . ?
C4 C6 C8 C10 0.0 . . . . ?
C6 C8 C10 N022 0.0 . . . . ?
C10 N022 C1 C4 0.0 . . . . ?
C24 C16 C51 O5 -39.8(12) . . . . ?
C24 C16 C51 O11 140.7(10) . . . . ?
C32 C16 C51 O5 -161.3(9) . . . . ?
C32 C16 C51 O11 19.2(13) . . . . ?
C34 C16 C51 O5 79.6(10) . . . . ?
C34 C16 C51 O11 -99.9(10) . . . . ?
C60 C52 C47 O46 -36.3(13) . . . . ?
C60 C52 C47 O50 147.2(10) . . . . ?
C78 C52 C47 O46 82.9(13) . . . . ?
C78 C52 C47 O50 -93.5(12) . . . . ?
C39 C52 C47 O46 -157.2(13) . . . . ?
C39 C52 C47 O50 26.4(15) . . . . ?
N0 C2 C65 C33 0.0 . . . . ?
C2 N0 C17 C67 0.0 . . . . ?
C2 C65 C33 C67 0.0 . . . . ?
C65 C33 C67 C17 0.0 . . . . ?
C33 C67 C17 N0 0.0 . . . . ?
C17 N0 C2 C65 0.0 . . . . ?

loop_
_smtbx_masks_void_nr
_smtbx_masks_void_average_x
_smtbx_masks_void_average_y
_smtbx_masks_void_average_z
_smtbx_masks_void_volume
_smtbx_masks_void_count_electrons
_smtbx_masks_void_content
1 -0.092 -0.250 -0.256 793.6 279.6 '16 CH3OH'
2 0.092 0.250 0.669 793.6 281.9 '16 CH3OH'
